data_1545976
loop_
_publ_author_name
'Jel\'inkov\'a, Krist\'yna'
'Surmov\'a, Heda'
'Matelov\'a, Alena'
'Rouchal, Michal'
'Pruckov\'a, Zde\<nka'
'Dastychov\'a, Lenka'
'Ne\<cas, Marek'
'V\'icha, Robert'

_publ_section_title
;
 Cubane Arrives on the Cucurbituril Scene.
;
_journal_issue 10
_journal_name_full 'Organic letters'
_journal_page_first 2698
_journal_page_last 2701
_journal_paper_doi 10.1021/acs.orglett.7b01029
_journal_volume 19
_journal_year 2017
_chemical_formula_sum 'C60 H64 I2 N32 O14'
_chemical_formula_weight 1711.23
_space_group_crystal_system monoclinic
_space_group_IT_number 14
_space_group_name_Hall '-P 2ybc'
_space_group_name_H-M_alt 'P 1 21/c 1'
_symmetry_space_group_name_Hall '-P 2ybc'
_symmetry_space_group_name_H-M 'P 1 21/c 1'
_atom_sites_solution_hydrogens geom
_audit_creation_method SHELXL-2016/6
_cell_angle_alpha 90
_cell_angle_beta 90.253(2)
_cell_angle_gamma 90
_cell_formula_units_Z 8
_cell_length_a 17.0396(3)
_cell_length_b 27.7804(6)
_cell_length_c 34.0065(6)
_cell_measurement_reflns_used 19669
_cell_measurement_temperature 120(2)
_cell_measurement_theta_max 27.7170
_cell_measurement_theta_min 2.3230
_cell_volume 16097.4(5)
_computing_cell_refinement 'CrysAlisPro 1.171.38.43 (Rigaku OD, 2015)'
_computing_data_collection
;
Rigaku CrystalClear-SM Expert 2.1 b32 (Rigaku, 2014)
MSCServDetCCD = {5.7.3.4}
;
_computing_data_reduction 'CrysAlisPro 1.171.38.43 (Rigaku OD, 2015)'
_computing_structure_refinement 'SHELXL-2016/6 (Sheldrick, 2016)'
_computing_structure_solution 'SHELXT 2014/5 (Sheldrick, 2014)'
_diffrn_ambient_temperature 120(2)
_diffrn_measured_fraction_theta_full 0.992
_diffrn_measured_fraction_theta_max 0.812
_diffrn_measurement_device_type 'AFC11 (Right): Eulerian 3 circle'
_diffrn_measurement_method 'Profile data from \w-scans'
_diffrn_radiation_type MoK\a
_diffrn_radiation_wavelength 0.71073
_diffrn_reflns_av_R_equivalents 0.0401
_diffrn_reflns_av_unetI/netI 0.0522
_diffrn_reflns_Laue_measured_fraction_full 0.992
_diffrn_reflns_Laue_measured_fraction_max 0.812
_diffrn_reflns_limit_h_max 22
_diffrn_reflns_limit_h_min -23
_diffrn_reflns_limit_k_max 38
_diffrn_reflns_limit_k_min -36
_diffrn_reflns_limit_l_max 36
_diffrn_reflns_limit_l_min -45
_diffrn_reflns_number 92568
_diffrn_reflns_point_group_measured_fraction_full 0.992
_diffrn_reflns_point_group_measured_fraction_max 0.812
_diffrn_reflns_theta_full 25.242
_diffrn_reflns_theta_max 29.872
_diffrn_reflns_theta_min 1.841
_diffrn_source 'Rotating Anode MicroMax-007HF DW 1.2 kW'
_exptl_absorpt_coefficient_mu 0.858
_exptl_absorpt_correction_T_max 1.00000
_exptl_absorpt_correction_T_min 0.92545
_exptl_absorpt_correction_type multi-scan
_exptl_absorpt_process_details
;
CrysAlisPro 1.171.38.43 (Rigaku Oxford Diffraction, 2015)
Empirical absorption correction using spherical harmonics,
 implemented in SCALE3 ABSPACK scaling algorithm.
;
_exptl_crystal_colour colourless
_exptl_crystal_density_diffrn 1.412
_exptl_crystal_description block
_exptl_crystal_F_000 6928
_exptl_crystal_size_max 0.200
_exptl_crystal_size_mid 0.200
_exptl_crystal_size_min 0.100
_refine_diff_density_max 2.567
_refine_diff_density_min -1.018
_refine_diff_density_rms 0.129
_refine_ls_extinction_method none
_refine_ls_goodness_of_fit_ref 1.015
_refine_ls_hydrogen_treatment constr
_refine_ls_matrix_type full
_refine_ls_number_parameters 2021
_refine_ls_number_reflns 37706
_refine_ls_number_restraints 2395
_refine_ls_restrained_S_all 1.011
_refine_ls_R_factor_all 0.1387
_refine_ls_R_factor_gt 0.1010
_refine_ls_shift/su_max 0.002
_refine_ls_shift/su_mean 0.000
_refine_ls_structure_factor_coef Fsqd
_refine_ls_weighting_details 'w=1/[\s^2^(Fo^2^)+(0.1830P)^2^+41.9045P] where P=(Fo^2^+2Fc^2^)/3'
_refine_ls_weighting_scheme calc
_refine_ls_wR_factor_gt 0.2914
_refine_ls_wR_factor_ref 0.3243
_reflns_Friedel_coverage 0.000
_reflns_number_gt 24393
_reflns_number_total 37706
_reflns_threshold_expression 'I > 2\s(I)'
_cod_data_source_file ol7b01029_si_002.cif
_cod_data_source_block rv2045_sq
_cod_depositor_comments 'Adding full bibliography for 1545976.cif.'
_cod_database_code 1545976
_shelx_shelxl_version_number 2016/6
_shelx_space_group_comment
;
The symmetry employed for this shelxl refinement is uniquely defined
by the following loop, which should always be used as a source of
symmetry information in preference to the above space-group names.
They are only intended as comments.
;
_shelx_estimated_absorpt_t_min 0.847
_shelx_estimated_absorpt_t_max 0.919

loop_
_space_group_symop_operation_xyz
'x, y, z'
'-x, y+1/2, -z+1/2'
'-x, -y, -z'
'x, -y-1/2, z-1/2'

loop_
_atom_site_label
_atom_site_type_symbol
_atom_site_fract_x
_atom_site_fract_y
_atom_site_fract_z
_atom_site_U_iso_or_equiv
_atom_site_adp_type
_atom_site_occupancy
_atom_site_site_symmetry_order
_atom_site_calc_flag
_atom_site_refinement_flags_posn
_atom_site_refinement_flags_adp
_atom_site_refinement_flags_occupancy
I1 I 0.69550(3) 0.40431(2) 0.51079(2) 0.06236(16) Uani 1 1 d . U .
I2A I 0.47457(10) 1.00415(4) 0.11818(2) 0.0460(3) Uani 0.728(5) 1 d . U P
I2B I 0.4390(4) 0.99602(10) 0.11594(7) 0.0593(8) Uani 0.272(5) 1 d . U P
I3A I 0.05559(11) 0.98146(6) 0.58127(4) 0.0907(6) Uani 0.568(4) 1 d . U P
I3B I 0.1020(2) 0.95878(12) 0.56818(9) 0.1123(12) Uani 0.346(4) 1 d . U P
I3C I 0.1766(5) 0.9277(2) 0.5476(2) 0.142(3) Uani 0.164(3) 1 d . U P
I4A I 0.27595(19) 0.41868(12) 0.21827(11) 0.0807(14) Uani 0.172(2) 1 d . U P
I4B I 1.1918(3) 0.93742(13) 0.43992(13) 0.1071(18) Uani 0.187(3) 1 d . U P
I4C I 0.2976(4) 0.9544(3) 0.0879(2) 0.084(3) Uani 0.090(2) 1 d . U P
I4D I 1.1178(5) 0.5536(3) 0.4618(3) 0.188(4) Uani 0.177(4) 1 d . U P
I4E I 0.7066(8) 0.9884(5) 0.6417(4) 0.376(8) Uani 0.295(5) 1 d . U P
O1_1 O 0.0831(4) 0.8998(2) 0.23785(17) 0.0894(19) Uani 1 1 d . . .
O2_1 O 0.3613(4) 0.8440(2) 0.13502(18) 0.100(2) Uani 1 1 d . . .
O3_1 O -0.0140(3) 0.7925(2) 0.19860(13) 0.0773(16) Uani 1 1 d . . .
O4_1 O 0.2708(4) 0.7495(3) 0.09777(19) 0.105(2) Uani 1 1 d . . .
O5_1 O -0.0128(3) 0.67077(19) 0.23768(16) 0.0683(12) Uani 1 1 d . . .
O6_1 O 0.2720(4) 0.6205(2) 0.13978(17) 0.0881(18) Uani 1 1 d . . .
O7_1 O 0.0765(3) 0.6070(2) 0.3263(2) 0.0818(15) Uani 1 1 d . . .
O8_1 O 0.3625(4) 0.5666(2) 0.22241(18) 0.0821(16) Uani 1 1 d . . .
O9_1 O 0.1886(2) 0.66220(16) 0.38991(12) 0.0523(10) Uani 1 1 d . . .
O10_1 O 0.4873(3) 0.62258(19) 0.29798(13) 0.0617(12) Uani 1 1 d . . .
O11_1 O 0.2443(3) 0.79337(18) 0.38562(14) 0.0612(11) Uani 1 1 d . . .
O12_1 O 0.5512(2) 0.7457(2) 0.30369(14) 0.0640(12) Uani 1 1 d . . .
O13_1 O 0.2016(4) 0.90356(19) 0.3263(2) 0.096(2) Uani 1 1 d . . .
O14_1 O 0.4855(4) 0.8390(2) 0.2296(2) 0.0938(19) Uani 1 1 d . . .
N1_1 N 0.2009(6) 0.9280(2) 0.2171(3) 0.099(2) Uani 1 1 d . . .
N2_1 N 0.1202(5) 0.8920(3) 0.1723(2) 0.0899(19) Uani 1 1 d . . .
N3_1 N 0.3150(6) 0.9014(3) 0.1770(3) 0.098(2) Uani 1 1 d . . .
N4_1 N 0.2340(5) 0.8702(3) 0.1312(2) 0.095(2) Uani 1 1 d . . .
N5_1 N 0.0614(4) 0.8209(3) 0.14796(17) 0.0764(16) Uani 1 1 d . . .
N6_1 N 0.0212(4) 0.7436(3) 0.14657(17) 0.0757(16) Uani 1 1 d . . .
N7_1 N 0.1667(4) 0.8026(3) 0.10129(19) 0.0860(19) Uani 1 1 d . . .
N8_1 N 0.1428(4) 0.7262(3) 0.11185(17) 0.0784(17) Uani 1 1 d . . .
N9_1 N 0.0270(4) 0.6649(3) 0.1742(2) 0.0833(19) Uani 1 1 d . . .
N10_1 N 0.0590(4) 0.6060(3) 0.2151(2) 0.0777(17) Uani 1 1 d . . .
N11_1 N 0.1436(5) 0.6463(3) 0.1354(2) 0.0873(19) Uani 1 1 d . . .
N12_1 N 0.1689(5) 0.5836(3) 0.1741(3) 0.0893(19) Uani 1 1 d . . .
N13_1 N 0.1189(4) 0.5682(2) 0.2707(3) 0.0788(17) Uani 1 1 d . . .
N14_1 N 0.1879(4) 0.5606(2) 0.3245(2) 0.0787(16) Uani 1 1 d . . .
N15_1 N 0.2319(5) 0.5464(2) 0.2284(2) 0.0848(18) Uani 1 1 d . . .
N16_1 N 0.3018(4) 0.5493(2) 0.2823(2) 0.0762(16) Uani 1 1 d . . .
N17_1 N 0.2688(3) 0.5996(2) 0.37259(17) 0.0597(12) Uani 1 1 d . . .
N18_1 N 0.3240(3) 0.6673(2) 0.39212(13) 0.0509(11) Uani 1 1 d . . .
N19_1 N 0.3829(3) 0.5871(2) 0.33101(17) 0.0617(13) Uani 1 1 d . . .
N20_1 N 0.4463(3) 0.6484(2) 0.35887(14) 0.0530(11) Uani 1 1 d . . .
N21_1 N 0.3610(3) 0.7506(2) 0.39363(15) 0.0568(12) Uani 1 1 d . . .
N22_1 N 0.3652(4) 0.8267(2) 0.3721(2) 0.0767(17) Uani 1 1 d . . .
N23_1 N 0.4868(3) 0.7318(3) 0.36213(16) 0.0623(13) Uani 1 1 d . . .
N24_1 N 0.4873(3) 0.8061(3) 0.3379(2) 0.0745(16) Uani 1 1 d . . .
N25_1 N 0.3370(5) 0.8920(3) 0.3289(3) 0.092(2) Uani 1 1 d . . .
N26_1 N 0.2824(5) 0.9270(2) 0.2755(3) 0.098(2) Uani 1 1 d . . .
N27_1 N 0.4504(5) 0.8682(2) 0.2902(3) 0.0882(19) Uani 1 1 d . . .
N28_1 N 0.3931(5) 0.8990(3) 0.2367(3) 0.096(2) Uani 1 1 d . . .
C1_1 C 0.1308(6) 0.9052(3) 0.2117(3) 0.089(2) Uani 1 1 d . . .
C2_1 C 0.3087(6) 0.8687(3) 0.1462(3) 0.089(2) Uani 1 1 d . . .
C3_1 C 0.2404(7) 0.9321(3) 0.1780(3) 0.104(3) Uani 1 1 d . . .
H3_1 H 0.251278 0.966388 0.170971 0.124 Uiso 1 1 calc R U .
C4_1 C 0.1862(7) 0.9084(4) 0.1486(3) 0.102(3) Uani 1 1 d . . .
H4_1 H 0.168542 0.931923 0.128097 0.123 Uiso 1 1 calc R U .
C5_1 C 0.0532(6) 0.8704(4) 0.1576(3) 0.093(2) Uani 1 1 d . . .
H5A_1 H 0.036468 0.888046 0.133670 0.111 Uiso 1 1 calc R U .
H5B_1 H 0.010912 0.873734 0.177260 0.111 Uiso 1 1 calc R U .
C6_1 C 0.2095(6) 0.8446(4) 0.0964(2) 0.094(2) Uani 1 1 d . . .
H6A_1 H 0.177644 0.866912 0.080122 0.113 Uiso 1 1 calc R U .
H6B_1 H 0.257065 0.836644 0.081095 0.113 Uiso 1 1 calc R U .
C7_1 C 0.0212(4) 0.7870(3) 0.16779(18) 0.0724(18) Uani 1 1 d . . .
C8_1 C 0.1963(5) 0.7580(4) 0.1036(2) 0.079(2) Uani 1 1 d . . .
C9_1 C 0.0860(5) 0.8039(4) 0.10881(19) 0.083(2) Uani 1 1 d . . .
H9_1 H 0.056564 0.820672 0.087296 0.100 Uiso 1 1 calc R U .
C10_1 C 0.0654(5) 0.7498(4) 0.1107(2) 0.081(2) Uani 1 1 d . . .
H10_1 H 0.034306 0.739469 0.087142 0.098 Uiso 1 1 calc R U .
C11_1 C -0.0217(5) 0.7027(4) 0.1573(3) 0.083(2) Uani 1 1 d . . .
H11A_1 H -0.049175 0.689882 0.133851 0.099 Uiso 1 1 calc R U .
H11B_1 H -0.062088 0.712050 0.176748 0.099 Uiso 1 1 calc R U .
C12_1 C 0.1531(6) 0.6768(4) 0.1023(3) 0.100(3) Uani 1 1 d . . .
H12A_1 H 0.114533 0.667588 0.081777 0.120 Uiso 1 1 calc R U .
H12B_1 H 0.206282 0.672079 0.091364 0.120 Uiso 1 1 calc R U .
C13_1 C 0.0212(4) 0.6502(3) 0.2109(3) 0.0722(18) Uani 1 1 d . . .
C14_1 C 0.2028(5) 0.6175(4) 0.1486(3) 0.083(2) Uani 1 1 d . . .
C15_1 C 0.0664(5) 0.6302(4) 0.1479(3) 0.094(2) Uani 1 1 d . . .
H15_1 H 0.032389 0.619828 0.125468 0.113 Uiso 1 1 calc R U .
C16_1 C 0.0835(6) 0.5884(4) 0.1778(3) 0.092(2) Uani 1 1 d . . .
H16_1 H 0.055498 0.558115 0.170407 0.111 Uiso 1 1 calc R U .
C17_1 C 0.0471(5) 0.5754(3) 0.2489(3) 0.089(2) Uani 1 1 d . . .
H17A_1 H 0.007366 0.590154 0.266336 0.107 Uiso 1 1 calc R U .
H17B_1 H 0.026656 0.543790 0.240118 0.107 Uiso 1 1 calc R U .
C18_1 C 0.2158(6) 0.5434(3) 0.1879(3) 0.099(3) Uani 1 1 d . . .
H18A_1 H 0.187456 0.512992 0.182369 0.119 Uiso 1 1 calc R U .
H18B_1 H 0.265828 0.542642 0.173211 0.119 Uiso 1 1 calc R U .
C19_1 C 0.1226(5) 0.5815(3) 0.3087(3) 0.0753(18) Uani 1 1 d . . .
C20_1 C 0.3054(5) 0.5557(3) 0.2427(3) 0.0724(17) Uani 1 1 d . . .
C21_1 C 0.1775(6) 0.5327(3) 0.2599(3) 0.091(2) Uani 1 1 d . . .
H21_1 H 0.152822 0.500740 0.254452 0.109 Uiso 1 1 calc R U .
C22_1 C 0.2283(5) 0.5310(3) 0.2964(3) 0.085(2) Uani 1 1 d . . .
H22_1 H 0.234111 0.497259 0.306302 0.102 Uiso 1 1 calc R U .
C23_1 C 0.2091(5) 0.5650(3) 0.3660(3) 0.0792(19) Uani 1 1 d . . .
H23A_1 H 0.161888 0.574112 0.381155 0.095 Uiso 1 1 calc R U .
H23B_1 H 0.227238 0.533295 0.375792 0.095 Uiso 1 1 calc R U .
C24_1 C 0.3746(5) 0.5465(3) 0.3049(3) 0.078(2) Uani 1 1 d . . .
H24A_1 H 0.375089 0.516349 0.320414 0.093 Uiso 1 1 calc R U .
H24B_1 H 0.419649 0.545590 0.286604 0.093 Uiso 1 1 calc R U .
C25_1 C 0.2527(3) 0.6448(2) 0.38558(16) 0.0478(12) Uani 1 1 d . . .
C26_1 C 0.4425(4) 0.6196(3) 0.32665(17) 0.0534(13) Uani 1 1 d . . .
C27_1 C 0.3521(4) 0.5894(3) 0.3706(2) 0.0626(15) Uani 1 1 d . . .
H27_1 H 0.366134 0.560017 0.386099 0.075 Uiso 1 1 calc R U .
C28_1 C 0.3887(3) 0.6340(3) 0.38797(17) 0.0567(14) Uani 1 1 d . . .
H28_1 H 0.414036 0.627028 0.413928 0.068 Uiso 1 1 calc R U .
C29_1 C 0.3284(3) 0.7102(3) 0.41514(17) 0.0552(14) Uani 1 1 d . . .
H29A_1 H 0.361295 0.704028 0.438672 0.066 Uiso 1 1 calc R U .
H29B_1 H 0.275109 0.718788 0.424245 0.066 Uiso 1 1 calc R U .
C30_1 C 0.5088(4) 0.6819(3) 0.36627(19) 0.0638(15) Uani 1 1 d . . .
H30A_1 H 0.552268 0.674960 0.347898 0.077 Uiso 1 1 calc R U .
H30B_1 H 0.528808 0.676661 0.393316 0.077 Uiso 1 1 calc R U .
C31_1 C 0.3172(4) 0.7904(3) 0.3841(2) 0.0589(14) Uani 1 1 d . . .
C32_1 C 0.5118(4) 0.7596(3) 0.3319(2) 0.0627(15) Uani 1 1 d . . .
C33_1 C 0.4452(3) 0.7598(3) 0.3915(2) 0.0654(16) Uani 1 1 d . . .
H33_1 H 0.470823 0.757246 0.417917 0.078 Uiso 1 1 calc R U .
C34_1 C 0.4484(4) 0.8116(3) 0.3755(2) 0.077(2) Uani 1 1 d . . .
H34_1 H 0.478547 0.833282 0.393485 0.092 Uiso 1 1 calc R U .
C35_1 C 0.3407(6) 0.8761(3) 0.3682(3) 0.094(2) Uani 1 1 d . . .
H35A_1 H 0.288252 0.879794 0.380276 0.112 Uiso 1 1 calc R U .
H35B_1 H 0.377765 0.896802 0.382978 0.112 Uiso 1 1 calc R U .
C36_1 C 0.5116(5) 0.8476(3) 0.3129(3) 0.092(2) Uani 1 1 d . . .
H36A_1 H 0.534061 0.872898 0.330151 0.110 Uiso 1 1 calc R U .
H36B_1 H 0.553665 0.836775 0.294991 0.110 Uiso 1 1 calc R U .
C37_1 C 0.2681(7) 0.9072(3) 0.3124(3) 0.092(2) Uani 1 1 d . . .
C38_1 C 0.4475(6) 0.8652(3) 0.2495(3) 0.089(2) Uani 1 1 d . . .
C39_1 C 0.4031(6) 0.9081(3) 0.3059(4) 0.100(2) Uani 1 1 d . . .
H39_1 H 0.435957 0.932228 0.320285 0.120 Uiso 1 1 calc R U .
C40_1 C 0.3640(6) 0.9304(3) 0.2668(4) 0.101(3) Uani 1 1 d . . .
H40_1 H 0.380622 0.964494 0.262446 0.121 Uiso 1 1 calc R U .
C41_1 C 0.2241(7) 0.9519(3) 0.2516(4) 0.104(2) Uani 1 1 d . . .
H41A_1 H 0.176971 0.957469 0.267834 0.125 Uiso 1 1 calc R U .
H41B_1 H 0.245435 0.983759 0.244217 0.125 Uiso 1 1 calc R U .
C42_1 C 0.3844(7) 0.9133(3) 0.1947(3) 0.103(3) Uani 1 1 d . . .
H42A_1 H 0.391173 0.948594 0.192924 0.123 Uiso 1 1 calc R U .
H42B_1 H 0.427509 0.898256 0.179637 0.123 Uiso 1 1 calc R U .
O1_2 O 0.9887(3) 0.6282(2) 0.52529(16) 0.0830(17) Uani 1 1 d . . .
O2_2 O 0.8352(3) 0.65831(17) 0.36384(13) 0.0570(10) Uani 1 1 d . . .
O3_2 O 1.0786(3) 0.7526(2) 0.52393(14) 0.0731(14) Uani 1 1 d . . .
O4_2 O 0.9011(3) 0.78107(17) 0.36924(12) 0.0544(10) Uani 1 1 d . . .
O5_2 O 0.9785(3) 0.8452(2) 0.56260(14) 0.0742(14) Uani 1 1 d . . .
O6_2 O 0.8046(3) 0.89144(19) 0.41178(16) 0.0673(12) Uani 1 1 d . . .
O7_2 O 0.7874(4) 0.8501(3) 0.61660(18) 0.0964(19) Uani 1 1 d . . .
O8_2 O 0.6203(4) 0.8927(3) 0.4654(2) 0.0956(18) Uani 1 1 d . . .
O9_2 O 0.6493(4) 0.7599(3) 0.64275(17) 0.0918(19) Uani 1 1 d . . .
O10_2 O 0.4786(4) 0.7948(2) 0.48971(19) 0.0913(18) Uani 1 1 d . . .
O11_2 O 0.6599(3) 0.6274(2) 0.61633(14) 0.0790(16) Uani 1 1 d . . .
O12_2 O 0.4890(2) 0.67728(17) 0.46488(11) 0.0514(10) Uani 1 1 d . . .
O13_2 O 0.8119(4) 0.5628(3) 0.56587(17) 0.093(2) Uani 1 1 d . . .
O14_2 O 0.6593(3) 0.62051(16) 0.41143(12) 0.0519(9) Uani 1 1 d . . .
N1_2 N 0.9328(4) 0.5866(3) 0.4724(2) 0.0748(17) Uani 1 1 d . . .
N2_2 N 1.0151(3) 0.6464(2) 0.46037(17) 0.0609(13) Uani 1 1 d . . .
N3_2 N 0.8719(3) 0.5991(2) 0.40878(17) 0.0611(13) Uani 1 1 d . . .
N4_2 N 0.9563(3) 0.6573(2) 0.39610(17) 0.0575(13) Uani 1 1 d . . .
N5_2 N 1.0670(3) 0.7272(2) 0.46012(15) 0.0544(11) Uani 1 1 d . . .
N6_2 N 1.0724(3) 0.8048(2) 0.47131(15) 0.0577(12) Uani 1 1 d . . .
N7_2 N 1.0049(3) 0.7389(2) 0.39520(15) 0.0526(11) Uani 1 1 d . . .
N8_2 N 0.9896(3) 0.8153(2) 0.41271(14) 0.0502(11) Uani 1 1 d . . .
N9_2 N 1.0015(3) 0.8718(2) 0.49933(16) 0.0643(14) Uani 1 1 d . . .
N10_2 N 0.8996(4) 0.9031(2) 0.53228(18) 0.0704(15) Uani 1 1 d . . .
N11_2 N 0.9263(3) 0.8857(2) 0.43908(16) 0.0571(12) Uani 1 1 d . . .
N12_2 N 0.8343(4) 0.9241(2) 0.4724(2) 0.0701(15) Uani 1 1 d . . .
N13_2 N 0.7787(5) 0.9077(3) 0.5683(2) 0.0879(19) Uani 1 1 d . . .
N14_2 N 0.6702(5) 0.8784(3) 0.5936(2) 0.097(2) Uani 1 1 d . . .
N15_2 N 0.7096(5) 0.9255(3) 0.5078(2) 0.092(2) Uani 1 1 d . . .
N16_2 N 0.6030(5) 0.8947(3) 0.5328(3) 0.096(2) Uani 1 1 d . . .
N17_2 N 0.5747(5) 0.8168(3) 0.6121(2) 0.093(2) Uani 1 1 d . . .
N18_2 N 0.5372(4) 0.7416(3) 0.60801(18) 0.0753(16) Uani 1 1 d . . .
N19_2 N 0.5157(4) 0.8297(3) 0.5481(3) 0.092(2) Uani 1 1 d . . .
N20_2 N 0.4612(4) 0.7568(2) 0.54914(19) 0.0716(15) Uani 1 1 d . . .
N21_2 N 0.5458(3) 0.6566(2) 0.59138(15) 0.0622(13) Uani 1 1 d . . .
N22_2 N 0.5966(3) 0.5907(2) 0.56460(14) 0.0540(11) Uani 1 1 d . . .
N23_2 N 0.4709(3) 0.6737(2) 0.53233(14) 0.0568(12) Uani 1 1 d . . .
N24_2 N 0.5338(3) 0.61416(19) 0.50286(13) 0.0469(10) Uani 1 1 d . . .
N25_2 N 0.7003(3) 0.5489(2) 0.52911(16) 0.0607(13) Uani 1 1 d . . .
N26_2 N 0.8142(3) 0.5509(3) 0.49879(19) 0.0723(17) Uani 1 1 d . . .
N27_2 N 0.6395(3) 0.57575(18) 0.46773(14) 0.0472(10) Uani 1 1 d . . .
N28_2 N 0.7518(3) 0.5670(2) 0.43581(16) 0.0577(13) Uani 1 1 d . . .
C1_2 C 0.9792(4) 0.6222(3) 0.4899(2) 0.0688(18) Uani 1 1 d . . .
C2_2 C 0.8832(4) 0.6402(2) 0.38677(18) 0.0491(12) Uani 1 1 d . . .
C3_2 C 0.9415(4) 0.5849(3) 0.4306(2) 0.0660(16) Uani 1 1 d . . .
H3_2 H 0.962430 0.553170 0.421543 0.079 Uiso 1 1 calc R U .
C4_2 C 0.9994(4) 0.6265(2) 0.4223(2) 0.0594(14) Uani 1 1 d . . .
H4_2 H 1.048571 0.614401 0.409766 0.071 Uiso 1 1 calc R U .
C5_2 C 1.0821(4) 0.6764(3) 0.4678(2) 0.0611(15) Uani 1 1 d . . .
H5A_2 H 1.126005 0.665504 0.451004 0.073 Uiso 1 1 calc R U .
H5B_2 H 1.098489 0.672455 0.495553 0.073 Uiso 1 1 calc R U .
C6_2 C 0.9923(4) 0.6961(2) 0.37340(18) 0.0567(15) Uani 1 1 d . . .
H6A_2 H 1.043319 0.684728 0.363122 0.068 Uiso 1 1 calc R U .
H6B_2 H 0.958202 0.703584 0.350562 0.068 Uiso 1 1 calc R U .
C7_2 C 1.0723(3) 0.7600(3) 0.48839(18) 0.0560(14) Uani 1 1 d . . .
C8_2 C 0.9585(3) 0.7786(2) 0.39055(15) 0.0483(12) Uani 1 1 d . . .
C9_2 C 1.0720(3) 0.7477(2) 0.42038(17) 0.0508(13) Uani 1 1 d . . .
H9_2 H 1.122417 0.739020 0.407200 0.061 Uiso 1 1 calc R U .
C10_2 C 1.0665(3) 0.8022(2) 0.42876(17) 0.0506(13) Uani 1 1 d . . .
H10_2 H 1.109731 0.820462 0.415690 0.061 Uiso 1 1 calc R U .
C11_2 C 1.0765(4) 0.8492(3) 0.4932(2) 0.0665(17) Uani 1 1 d . . .
H11A_2 H 1.101065 0.842685 0.519057 0.080 Uiso 1 1 calc R U .
H11B_2 H 1.110956 0.871950 0.478919 0.080 Uiso 1 1 calc R U .
C12_2 C 0.9661(4) 0.8640(3) 0.40577(18) 0.0566(14) Uani 1 1 d . . .
H12A_2 H 0.930705 0.864957 0.382617 0.068 Uiso 1 1 calc R U .
H12B_2 H 1.013152 0.883411 0.399467 0.068 Uiso 1 1 calc R U .
C13_2 C 0.9605(5) 0.8708(3) 0.5341(2) 0.0652(15) Uani 1 1 d . . .
C14_2 C 0.8513(4) 0.8986(2) 0.4381(2) 0.0562(14) Uani 1 1 d . . .
C15_2 C 0.9686(4) 0.9063(3) 0.4726(2) 0.0614(15) Uani 1 1 d . . .
H15_2 H 1.008468 0.930498 0.464129 0.074 Uiso 1 1 calc R U .
C16_2 C 0.9011(5) 0.9300(3) 0.4968(2) 0.0695(16) Uani 1 1 d . . .
H16_2 H 0.911959 0.964855 0.502001 0.083 Uiso 1 1 calc R U .
C17_2 C 0.8598(6) 0.9208(3) 0.5670(3) 0.084(2) Uani 1 1 d . . .
H17A_2 H 0.886557 0.908017 0.590651 0.101 Uiso 1 1 calc R U .
H17B_2 H 0.863977 0.956338 0.567687 0.101 Uiso 1 1 calc R U .
C18_2 C 0.7619(6) 0.9490(3) 0.4793(3) 0.094(3) Uani 1 1 d . . .
H18A_2 H 0.733510 0.952380 0.454006 0.112 Uiso 1 1 calc R U .
H18B_2 H 0.774112 0.981840 0.488935 0.112 Uiso 1 1 calc R U .
C19_2 C 0.7481(7) 0.8769(4) 0.5945(3) 0.091(2) Uani 1 1 d . . .
C20_2 C 0.6413(6) 0.9035(3) 0.4981(4) 0.087(2) Uani 1 1 d . . .
C21_2 C 0.7181(6) 0.9361(3) 0.5490(3) 0.094(2) Uani 1 1 d . . .
H21_2 H 0.723075 0.971380 0.554397 0.113 Uiso 1 1 calc R U .
C22_2 C 0.6424(7) 0.9142(4) 0.5659(4) 0.106(3) Uani 1 1 d . . .
H22_2 H 0.609696 0.939232 0.579232 0.128 Uiso 1 1 calc R U .
C23_2 C 0.6209(7) 0.8588(4) 0.6250(3) 0.110(4) Uani 1 1 d . . .
H23A_2 H 0.584645 0.884258 0.634248 0.132 Uiso 1 1 calc R U .
H23B_2 H 0.654672 0.849371 0.647466 0.132 Uiso 1 1 calc R U .
C24_2 C 0.5226(6) 0.8780(4) 0.5339(4) 0.107(3) Uani 1 1 d . . .
H24A_2 H 0.491758 0.899622 0.551140 0.128 Uiso 1 1 calc R U .
H24B_2 H 0.499847 0.879910 0.507144 0.128 Uiso 1 1 calc R U .
C25_2 C 0.5941(6) 0.7709(4) 0.6228(2) 0.082(2) Uani 1 1 d . . .
C26_2 C 0.4844(5) 0.7939(3) 0.5251(3) 0.084(2) Uani 1 1 d . . .
C27_2 C 0.5039(6) 0.8202(4) 0.5895(3) 0.094(2) Uani 1 1 d . . .
H27_2 H 0.465363 0.842951 0.601516 0.112 Uiso 1 1 calc R U .
C28_2 C 0.4737(5) 0.7682(3) 0.5895(2) 0.0809(19) Uani 1 1 d . . .
H28_2 H 0.424011 0.765201 0.604919 0.097 Uiso 1 1 calc R U .
C29_2 C 0.5311(5) 0.6919(3) 0.62174(19) 0.077(2) Uani 1 1 d . . .
H29A_2 H 0.569151 0.686936 0.643459 0.092 Uiso 1 1 calc R U .
H29B_2 H 0.477853 0.686619 0.632410 0.092 Uiso 1 1 calc R U .
C30_2 C 0.4217(4) 0.7152(3) 0.5347(2) 0.0720(18) Uani 1 1 d . . .
H30A_2 H 0.400206 0.722355 0.508274 0.086 Uiso 1 1 calc R U .
H30B_2 H 0.376921 0.707970 0.552231 0.086 Uiso 1 1 calc R U .
C31_2 C 0.6064(4) 0.6259(3) 0.59279(17) 0.0590(15) Uani 1 1 d . . .
C32_2 C 0.4973(3) 0.6573(2) 0.49655(15) 0.0465(12) Uani 1 1 d . . .
C33_2 C 0.4849(4) 0.6406(3) 0.56359(17) 0.0582(14) Uani 1 1 d . . .
H33_2 H 0.435371 0.631135 0.577221 0.070 Uiso 1 1 calc R U .
C34_2 C 0.5245(4) 0.5976(2) 0.54330(16) 0.0533(13) Uani 1 1 d . . .
H34_2 H 0.490701 0.568206 0.544514 0.064 Uiso 1 1 calc R U .
C35_2 C 0.6452(4) 0.5479(3) 0.56134(19) 0.0608(15) Uani 1 1 d . . .
H35A_2 H 0.674805 0.543717 0.586222 0.073 Uiso 1 1 calc R U .
H35B_2 H 0.610594 0.519553 0.558108 0.073 Uiso 1 1 calc R U .
C36_2 C 0.5571(4) 0.5829(2) 0.47069(16) 0.0497(13) Uani 1 1 d . . .
H36A_2 H 0.531474 0.551168 0.474136 0.060 Uiso 1 1 calc R U .
H36B_2 H 0.537614 0.596790 0.445690 0.060 Uiso 1 1 calc R U .
C37_2 C 0.7795(4) 0.5544(3) 0.5350(2) 0.0691(18) Uani 1 1 d . . .
C38_2 C 0.6815(3) 0.5910(2) 0.43594(16) 0.0479(12) Uani 1 1 d . . .
C39_2 C 0.6795(4) 0.5379(2) 0.48904(19) 0.0526(13) Uani 1 1 d . . .
H39_2 H 0.650683 0.506624 0.487047 0.063 Uiso 1 1 calc R U .
C40_2 C 0.7610(4) 0.5350(2) 0.4695(2) 0.0609(15) Uani 1 1 d . . .
H40_2 H 0.773227 0.501418 0.460963 0.073 Uiso 1 1 calc R U .
C41_2 C 0.8996(4) 0.5476(3) 0.4951(3) 0.083(3) Uani 1 1 d . . .
H41A_2 H 0.923499 0.547627 0.521658 0.100 Uiso 1 1 calc R U .
H41B_2 H 0.913135 0.516654 0.482323 0.100 Uiso 1 1 calc R U .
C42_2 C 0.8051(4) 0.5683(3) 0.4030(2) 0.0594(16) Uani 1 1 d . . .
H42A_2 H 0.823921 0.535178 0.397738 0.071 Uiso 1 1 calc R U .
H42B_2 H 0.776030 0.579299 0.379376 0.071 Uiso 1 1 calc R U .
C1_3 C -0.0839(4) 0.8295(3) 0.2732(2) 0.070(2) Uani 1 1 d D . .
H1A_3 H -0.074223 0.858160 0.257186 0.104 Uiso 1 1 calc R U .
H1B_3 H -0.120215 0.837522 0.294491 0.104 Uiso 1 1 calc R U .
H1C_3 H -0.107006 0.804179 0.256720 0.104 Uiso 1 1 calc R U .
N1_3 N -0.0101(3) 0.81241(19) 0.28988(14) 0.0528(11) Uani 1 1 d D . .
C2_3 C 0.0196(3) 0.7689(2) 0.28647(15) 0.0457(11) Uani 1 1 d D . .
H2_3 H -0.002859 0.743095 0.271948 0.055 Uiso 1 1 calc R U .
N2_3 N 0.0869(2) 0.76715(15) 0.30695(12) 0.0396(9) Uani 1 1 d D . .
C3_3 C 0.0395(4) 0.8397(2) 0.31296(17) 0.0530(13) Uani 1 1 d D . .
H3_3 H 0.032221 0.872446 0.320107 0.064 Uiso 1 1 calc R U .
C4_3 C 0.0998(3) 0.8116(2) 0.32344(17) 0.0486(12) Uani 1 1 d D . .
H4_3 H 0.143376 0.820627 0.339317 0.058 Uiso 1 1 calc R U .
C5_3 C 0.1423(3) 0.7268(2) 0.30764(17) 0.0497(13) Uani 1 1 d D . .
H5A_3 H 0.113959 0.696343 0.302614 0.060 Uiso 1 1 calc R U .
H5B_3 H 0.167417 0.724660 0.333898 0.060 Uiso 1 1 calc R U .
C6_3 C 0.2032(3) 0.73396(19) 0.27725(15) 0.0429(11) Uani 1 1 d D . .
C7_3 C 0.1875(4) 0.7344(2) 0.23211(16) 0.0528(13) Uani 1 1 d D . .
H7_3 H 0.134940 0.730565 0.219277 0.063 Uiso 1 1 calc R U .
C8_3 C 0.2418(4) 0.7786(2) 0.22783(18) 0.0578(15) Uani 1 1 d D . .
H8_3 H 0.229582 0.807859 0.211850 0.069 Uiso 1 1 calc R U .
C9_3 C 0.2581(4) 0.7784(2) 0.27265(18) 0.0529(13) Uani 1 1 d D . .
H9_3 H 0.258075 0.807425 0.290020 0.064 Uiso 1 1 calc R U .
C1_4 C 0.6195(4) 0.6768(4) 0.2397(2) 0.086(3) Uani 1 1 d D . .
H1A_4 H 0.652149 0.654824 0.224337 0.129 Uiso 1 1 calc R U .
H1B_4 H 0.611032 0.663285 0.265987 0.129 Uiso 1 1 calc R U .
H1C_4 H 0.645936 0.708016 0.242118 0.129 Uiso 1 1 calc R U .
N1_4 N 0.5432(3) 0.6834(2) 0.21982(15) 0.0621(13) Uani 1 1 d D . .
C2_4 C 0.5046(4) 0.7250(3) 0.21627(19) 0.0652(16) Uani 1 1 d D . .
H2_4 H 0.521280 0.755316 0.226178 0.078 Uiso 1 1 calc R U .
N2_4 N 0.4378(3) 0.7164(2) 0.19618(14) 0.0548(12) Uani 1 1 d D . .
C3_4 C 0.4999(4) 0.6482(3) 0.20320(19) 0.0623(15) Uani 1 1 d D . .
H3_4 H 0.513627 0.615111 0.201897 0.075 Uiso 1 1 calc R U .
C4_4 C 0.4337(4) 0.6681(3) 0.18879(18) 0.0603(15) Uani 1 1 d D . .
H4_4 H 0.392060 0.651601 0.175908 0.072 Uiso 1 1 calc R U .
C5_4 C 0.3753(4) 0.7519(3) 0.19085(19) 0.0629(17) Uani 1 1 d D . .
H5A_4 H 0.351675 0.748252 0.164377 0.076 Uiso 1 1 calc R U .
H5B_4 H 0.397357 0.784771 0.192951 0.076 Uiso 1 1 calc R U .
C6_4 C 0.3141(3) 0.7448(2) 0.22141(16) 0.0482(12) Uani 1 1 d D . .
C7_4 C 0.2591(4) 0.7009(2) 0.22584(18) 0.0535(13) Uani 1 1 d D . .
H7_4 H 0.259347 0.672018 0.208243 0.064 Uiso 1 1 calc R U .
C8_4 C 0.2750(4) 0.6996(2) 0.27101(17) 0.0523(13) Uani 1 1 d D . .
H8_4 H 0.286856 0.670063 0.286817 0.063 Uiso 1 1 calc R U .
C9_4 C 0.3297(4) 0.7436(2) 0.26647(16) 0.0523(13) Uani 1 1 d D . .
H9_4 H 0.382328 0.747252 0.279264 0.063 Uiso 1 1 calc R U .
C1_5 C 0.7571(6) 0.7457(5) 0.3140(2) 0.110(4) Uani 1 1 d D . .
H1A_5 H 0.737046 0.764943 0.292007 0.164 Uiso 1 1 calc R U .
H1B_5 H 0.745084 0.711632 0.309394 0.164 Uiso 1 1 calc R U .
H1C_5 H 0.814105 0.749868 0.316096 0.164 Uiso 1 1 calc R U .
N1_5 N 0.7200(3) 0.7615(3) 0.35064(16) 0.0748(17) Uani 1 1 d D . .
C2_5 C 0.6962(3) 0.7330(3) 0.37901(18) 0.0581(14) Uani 1 1 d D . .
H2_5 H 0.699668 0.698919 0.378783 0.070 Uiso 1 1 calc R U .
N2_5 N 0.6663(3) 0.7593(2) 0.40824(15) 0.0557(12) Uani 1 1 d D . .
C3_5 C 0.7051(5) 0.8079(3) 0.3621(2) 0.086(2) Uani 1 1 d D . .
H3_5 H 0.716053 0.836181 0.347310 0.103 Uiso 1 1 calc R U .
C4_5 C 0.6722(5) 0.8063(3) 0.3979(2) 0.083(2) Uani 1 1 d D . .
H4_5 H 0.656026 0.833120 0.413134 0.099 Uiso 1 1 calc R U .
C5_5 C 0.6394(4) 0.7389(3) 0.44573(18) 0.0600(16) Uani 1 1 d D . .
H5A_5 H 0.621714 0.705338 0.441715 0.072 Uiso 1 1 calc R U .
H5B_5 H 0.594585 0.757870 0.455812 0.072 Uiso 1 1 calc R U .
C6_5 C 0.7047(3) 0.7401(2) 0.47442(17) 0.0500(13) Uani 1 1 d D . .
C7_5 C 0.7868(4) 0.7150(3) 0.4690(2) 0.0645(17) Uani 1 1 d D . .
H7_5 H 0.803977 0.697159 0.444950 0.077 Uiso 1 1 calc R U .
C8_5 C 0.8274(4) 0.7597(3) 0.4861(2) 0.077(2) Uani 1 1 d D . .
H8_5 H 0.875407 0.775214 0.475047 0.092 Uiso 1 1 calc R U .
C9_5 C 0.7467(5) 0.7850(3) 0.4916(2) 0.0753(19) Uani 1 1 d D . .
H9_5 H 0.734852 0.819153 0.484326 0.090 Uiso 1 1 calc R U .
C1_6 C 0.7693(7) 0.7039(8) 0.6874(3) 0.192(9) Uani 1 1 d D . .
H1A_6 H 0.784406 0.678420 0.705886 0.288 Uiso 1 1 calc R U .
H1B_6 H 0.712643 0.702321 0.682480 0.288 Uiso 1 1 calc R U .
H1C_6 H 0.782531 0.735353 0.698765 0.288 Uiso 1 1 calc R U .
N1_6 N 0.8120(5) 0.6974(4) 0.6500(2) 0.113(3) Uani 1 1 d D . .
C2_6 C 0.8234(5) 0.7326(4) 0.6237(2) 0.099(3) Uani 1 1 d D . .
H2_6 H 0.806085 0.764964 0.626119 0.119 Uiso 1 1 calc R U .
N2_6 N 0.8638(4) 0.7142(3) 0.59298(18) 0.090(2) Uani 1 1 d D . .
C3_6 C 0.8453(5) 0.6559(4) 0.6351(3) 0.105(3) Uani 1 1 d D . .
H3_6 H 0.845588 0.625363 0.647630 0.126 Uiso 1 1 calc R U .
C4_6 C 0.8775(5) 0.6660(4) 0.5996(2) 0.098(3) Uani 1 1 d D . .
H4_6 H 0.904191 0.644280 0.582791 0.118 Uiso 1 1 calc R U .
C5_6 C 0.8860(5) 0.7391(4) 0.5572(2) 0.095(3) Uani 1 1 d D . .
H5A_6 H 0.932694 0.723339 0.545704 0.114 Uiso 1 1 calc R U .
H5B_6 H 0.899974 0.772822 0.563477 0.114 Uiso 1 1 calc R U .
C6_6 C 0.8205(4) 0.7384(3) 0.52826(19) 0.0686(18) Uani 1 1 d D . .
C7_6 C 0.7787(4) 0.6927(3) 0.5112(2) 0.0726(18) Uani 1 1 d D . .
H7_6 H 0.790701 0.658597 0.518538 0.087 Uiso 1 1 calc R U .
C8_6 C 0.6982(4) 0.7186(3) 0.5173(2) 0.0696(19) Uani 1 1 d D . .
H8_6 H 0.650132 0.703389 0.528573 0.084 Uiso 1 1 calc R U .
C9_6 C 0.7402(4) 0.7632(3) 0.5343(2) 0.080(2) Uani 1 1 d D . .
H9_6 H 0.724017 0.781223 0.558332 0.096 Uiso 1 1 calc R U .

loop_
_atom_site_aniso_label
_atom_site_aniso_U_11
_atom_site_aniso_U_22
_atom_site_aniso_U_33
_atom_site_aniso_U_23
_atom_site_aniso_U_13
_atom_site_aniso_U_12
I1 0.0696(3) 0.0620(3) 0.0554(3) 0.02157(19) -0.0004(2) -0.0116(2)
I2A 0.0505(6) 0.0524(4) 0.0351(3) -0.0040(2) 0.0113(3) -0.0048(4)
I2B 0.0700(19) 0.0623(11) 0.0456(9) 0.0028(7) 0.0086(10) -0.0111(11)
I3A 0.1059(11) 0.0825(8) 0.0835(8) 0.0271(6) -0.0092(7) -0.0353(7)
I3B 0.127(2) 0.1015(17) 0.1086(17) 0.0464(12) -0.0232(13) -0.0565(14)
I3C 0.176(4) 0.125(3) 0.124(3) 0.018(2) -0.010(2) -0.011(2)
I4A 0.0675(19) 0.078(2) 0.096(2) -0.0245(16) 0.0068(15) 0.0046(14)
I4B 0.119(3) 0.082(2) 0.120(3) -0.0151(18) 0.059(2) -0.0260(18)
I4C 0.083(4) 0.095(4) 0.074(4) 0.004(3) 0.001(3) -0.013(3)
I4D 0.188(6) 0.158(5) 0.217(6) 0.042(4) 0.006(4) -0.002(4)
I4E 0.384(9) 0.362(9) 0.381(9) -0.046(5) -0.001(6) -0.004(5)
O1_1 0.124(5) 0.077(3) 0.068(3) 0.011(3) 0.057(3) 0.017(3)
O2_1 0.114(5) 0.106(4) 0.080(4) 0.043(3) 0.067(4) 0.042(4)
O3_1 0.074(3) 0.120(4) 0.038(2) -0.001(2) 0.011(2) 0.050(3)
O4_1 0.094(4) 0.141(6) 0.079(4) 0.022(4) 0.046(3) 0.066(4)
O5_1 0.053(3) 0.076(3) 0.076(3) -0.010(3) -0.005(2) 0.003(2)
O6_1 0.093(3) 0.107(4) 0.065(3) -0.035(3) -0.016(3) 0.051(3)
O7_1 0.070(3) 0.068(3) 0.107(5) 0.001(3) 0.009(3) -0.004(3)
O8_1 0.089(4) 0.081(4) 0.076(4) -0.028(3) -0.012(3) 0.030(3)
O9_1 0.0365(18) 0.070(3) 0.051(2) 0.019(2) 0.0102(16) 0.0039(18)
O10_1 0.062(3) 0.083(3) 0.040(2) -0.002(2) 0.0133(19) 0.021(2)
O11_1 0.056(2) 0.073(3) 0.055(3) -0.007(2) 0.016(2) 0.002(2)
O12_1 0.038(2) 0.101(4) 0.053(2) -0.010(2) 0.0154(18) -0.009(2)
O13_1 0.119(4) 0.055(3) 0.114(5) -0.026(3) 0.066(4) -0.017(3)
O14_1 0.087(4) 0.087(4) 0.108(5) 0.001(3) 0.058(4) -0.015(3)
N1_1 0.137(6) 0.055(4) 0.107(5) 0.007(3) 0.070(4) 0.014(4)
N2_1 0.116(5) 0.087(4) 0.067(4) 0.023(3) 0.059(3) 0.035(4)
N3_1 0.123(5) 0.078(4) 0.092(5) 0.036(3) 0.061(4) 0.011(4)
N4_1 0.112(5) 0.103(5) 0.072(4) 0.023(3) 0.049(3) 0.047(4)
N5_1 0.075(4) 0.111(4) 0.043(3) 0.006(3) 0.016(3) 0.054(3)
N6_1 0.064(3) 0.125(4) 0.038(3) -0.010(3) 0.001(2) 0.043(3)
N7_1 0.084(4) 0.122(5) 0.051(3) 0.020(4) 0.029(3) 0.049(3)
N8_1 0.074(4) 0.120(4) 0.042(3) -0.002(3) 0.011(3) 0.050(3)
N9_1 0.071(4) 0.110(5) 0.068(3) -0.029(3) -0.022(3) 0.039(4)
N10_1 0.066(4) 0.073(4) 0.094(4) -0.035(3) -0.018(3) 0.007(3)
N11_1 0.092(4) 0.105(5) 0.064(4) -0.033(3) -0.016(3) 0.047(4)
N12_1 0.081(4) 0.090(4) 0.097(5) -0.045(3) -0.027(3) 0.027(3)
N13_1 0.068(4) 0.057(3) 0.112(5) -0.006(3) -0.005(3) -0.001(3)
N14_1 0.074(4) 0.048(3) 0.113(5) -0.001(3) 0.004(3) -0.005(3)
N15_1 0.090(4) 0.066(4) 0.098(4) -0.035(3) -0.026(3) 0.020(3)
N16_1 0.075(3) 0.068(4) 0.086(4) 0.000(3) -0.011(3) 0.024(3)
N17_1 0.055(3) 0.069(3) 0.056(3) 0.016(2) 0.012(2) 0.015(2)
N18_1 0.037(2) 0.084(3) 0.032(2) 0.007(2) 0.0072(17) 0.014(2)
N19_1 0.062(3) 0.067(3) 0.056(3) 0.005(2) 0.011(2) 0.021(2)
N20_1 0.042(2) 0.081(3) 0.035(2) 0.002(2) 0.0063(18) 0.015(2)
N21_1 0.036(2) 0.090(3) 0.045(3) -0.013(2) 0.0055(19) -0.003(2)
N22_1 0.063(3) 0.073(3) 0.095(5) -0.032(3) 0.036(3) -0.019(3)
N23_1 0.042(3) 0.103(4) 0.042(3) -0.020(3) 0.012(2) -0.010(3)
N24_1 0.047(3) 0.095(4) 0.082(4) -0.024(3) 0.023(3) -0.026(3)
N25_1 0.111(5) 0.061(4) 0.106(5) -0.026(3) 0.058(4) -0.027(3)
N26_1 0.124(5) 0.055(4) 0.115(5) -0.005(3) 0.071(4) -0.008(4)
N27_1 0.091(4) 0.056(3) 0.117(5) -0.009(3) 0.046(4) -0.025(3)
N28_1 0.109(5) 0.068(4) 0.112(5) 0.004(3) 0.067(4) -0.015(3)
C1_1 0.126(6) 0.063(4) 0.079(4) 0.019(3) 0.065(4) 0.019(4)
C2_1 0.108(5) 0.091(5) 0.070(4) 0.032(4) 0.057(4) 0.026(4)
C3_1 0.130(6) 0.058(4) 0.123(6) 0.037(4) 0.081(5) 0.024(4)
C4_1 0.128(6) 0.090(6) 0.088(5) 0.040(4) 0.070(4) 0.042(5)
C5_1 0.103(5) 0.114(5) 0.061(5) 0.022(4) 0.042(4) 0.051(4)
C6_1 0.101(6) 0.125(6) 0.057(4) 0.021(4) 0.048(4) 0.047(4)
C7_1 0.067(4) 0.118(5) 0.032(3) 0.005(3) 0.005(3) 0.049(4)
C8_1 0.083(4) 0.120(5) 0.034(3) 0.013(4) 0.015(3) 0.052(4)
C9_1 0.077(4) 0.140(6) 0.032(3) 0.012(4) 0.015(3) 0.055(4)
C10_1 0.070(4) 0.134(5) 0.040(3) -0.013(4) -0.004(3) 0.051(4)
C11_1 0.061(4) 0.123(6) 0.063(4) -0.012(4) -0.008(3) 0.034(4)
C12_1 0.106(6) 0.139(6) 0.056(4) -0.033(4) 0.002(4) 0.069(5)
C13_1 0.060(4) 0.083(4) 0.074(4) -0.025(3) -0.019(3) 0.009(3)
C14_1 0.080(4) 0.095(5) 0.074(5) -0.049(3) -0.024(3) 0.044(4)
C15_1 0.077(4) 0.120(6) 0.085(5) -0.045(4) -0.026(4) 0.036(4)
C16_1 0.082(5) 0.092(5) 0.103(5) -0.048(4) -0.027(4) 0.016(4)
C17_1 0.071(5) 0.067(5) 0.129(6) -0.016(4) -0.016(4) -0.016(4)
C18_1 0.108(7) 0.085(5) 0.104(5) -0.052(4) -0.028(5) 0.037(5)
C19_1 0.062(4) 0.049(4) 0.114(5) 0.001(4) -0.001(4) -0.007(3)
C20_1 0.081(4) 0.049(4) 0.087(4) -0.021(3) -0.018(3) 0.034(3)
C21_1 0.090(5) 0.044(4) 0.138(6) -0.018(4) -0.015(4) 0.003(3)
C22_1 0.089(5) 0.044(3) 0.123(6) -0.003(4) -0.003(4) 0.005(3)
C23_1 0.072(4) 0.059(4) 0.106(5) 0.025(4) 0.017(4) 0.004(3)
C24_1 0.084(5) 0.068(4) 0.082(5) -0.009(4) -0.007(4) 0.032(4)
C25_1 0.043(2) 0.066(3) 0.035(3) 0.014(2) 0.009(2) 0.010(2)
C26_1 0.051(3) 0.074(4) 0.035(3) 0.008(2) 0.005(2) 0.031(3)
C27_1 0.061(3) 0.072(4) 0.055(3) 0.018(3) 0.008(3) 0.025(3)
C28_1 0.044(3) 0.091(4) 0.035(3) 0.017(3) 0.009(2) 0.024(3)
C29_1 0.037(3) 0.094(4) 0.035(3) -0.003(3) 0.007(2) 0.008(3)
C30_1 0.042(3) 0.112(4) 0.038(3) -0.005(3) 0.005(2) 0.015(3)
C31_1 0.052(3) 0.074(4) 0.051(3) -0.018(3) 0.018(3) -0.009(3)
C32_1 0.041(3) 0.092(4) 0.055(3) -0.024(3) 0.013(2) -0.020(3)
C33_1 0.036(3) 0.108(5) 0.052(3) -0.030(3) 0.007(2) -0.012(3)
C34_1 0.052(3) 0.096(4) 0.083(5) -0.048(4) 0.022(3) -0.030(3)
C35_1 0.105(6) 0.070(4) 0.106(5) -0.037(4) 0.050(5) -0.016(4)
C36_1 0.072(4) 0.091(5) 0.113(6) -0.031(4) 0.037(4) -0.045(4)
C37_1 0.124(5) 0.043(3) 0.108(6) -0.025(3) 0.062(4) -0.018(4)
C38_1 0.088(5) 0.068(4) 0.111(5) 0.001(4) 0.054(4) -0.027(3)
C39_1 0.105(5) 0.064(4) 0.130(6) -0.024(4) 0.054(5) -0.036(4)
C40_1 0.117(6) 0.054(4) 0.134(6) -0.007(4) 0.060(5) -0.029(4)
C41_1 0.121(6) 0.057(4) 0.136(7) -0.002(4) 0.066(5) -0.003(4)
C42_1 0.133(6) 0.069(5) 0.108(6) 0.022(4) 0.065(5) -0.010(5)
O1_2 0.068(3) 0.124(5) 0.056(3) 0.039(3) 0.008(2) -0.023(3)
O2_2 0.060(2) 0.065(3) 0.046(2) 0.0012(19) 0.0164(18) -0.010(2)
O3_2 0.060(3) 0.113(4) 0.046(2) 0.018(3) -0.005(2) -0.016(3)
O4_2 0.053(2) 0.071(3) 0.040(2) 0.0109(19) 0.0046(17) -0.005(2)
O5_2 0.079(3) 0.094(4) 0.049(3) 0.001(2) -0.006(2) -0.038(3)
O6_2 0.057(3) 0.078(3) 0.067(3) 0.004(2) -0.001(2) -0.004(2)
O7_2 0.122(5) 0.110(5) 0.058(3) -0.029(3) 0.022(3) -0.059(4)
O8_2 0.074(4) 0.105(5) 0.108(5) 0.011(4) 0.024(3) 0.024(3)
O9_2 0.092(4) 0.128(5) 0.056(3) -0.032(3) 0.025(3) -0.058(4)
O10_2 0.083(4) 0.111(5) 0.081(3) 0.004(3) 0.040(3) 0.025(3)
O11_2 0.063(3) 0.126(5) 0.048(3) -0.004(3) -0.007(2) -0.035(3)
O12_2 0.043(2) 0.076(3) 0.0344(19) -0.0016(18) 0.0052(16) -0.0095(19)
O13_2 0.083(4) 0.135(5) 0.063(3) 0.038(3) -0.001(3) -0.036(4)
O14_2 0.059(2) 0.059(2) 0.038(2) 0.0007(17) 0.0089(17) -0.0149(19)
N1_2 0.059(3) 0.093(4) 0.073(3) 0.045(3) 0.010(3) -0.018(3)
N2_2 0.056(3) 0.073(3) 0.054(3) 0.018(2) 0.014(2) -0.008(2)
N3_2 0.057(3) 0.068(3) 0.058(3) 0.013(3) 0.019(2) -0.014(2)
N4_2 0.045(2) 0.068(3) 0.060(3) 0.020(3) 0.020(2) -0.011(2)
N5_2 0.045(2) 0.073(3) 0.045(3) 0.017(2) 0.008(2) -0.008(2)
N6_2 0.054(3) 0.082(3) 0.037(2) 0.005(2) -0.002(2) -0.011(3)
N7_2 0.049(3) 0.065(3) 0.044(3) 0.010(2) 0.009(2) -0.010(2)
N8_2 0.044(2) 0.071(3) 0.036(2) 0.009(2) 0.0052(18) -0.002(2)
N9_2 0.064(3) 0.085(4) 0.044(3) 0.002(2) 0.006(2) -0.021(3)
N10_2 0.088(4) 0.073(4) 0.050(3) -0.011(3) 0.017(3) -0.025(3)
N11_2 0.048(2) 0.074(3) 0.049(3) -0.004(2) 0.006(2) -0.013(2)
N12_2 0.072(3) 0.070(4) 0.068(3) -0.002(3) 0.021(3) -0.015(3)
N13_2 0.107(4) 0.085(4) 0.072(4) -0.030(3) 0.035(3) -0.036(3)
N14_2 0.120(5) 0.104(5) 0.068(4) -0.032(3) 0.050(4) -0.037(4)
N15_2 0.100(5) 0.085(5) 0.090(4) -0.010(4) 0.048(4) -0.008(4)
N16_2 0.100(5) 0.073(4) 0.117(5) -0.007(4) 0.048(4) -0.002(4)
N17_2 0.108(5) 0.096(4) 0.075(4) -0.045(3) 0.051(3) -0.034(4)
N18_2 0.075(3) 0.099(4) 0.053(3) -0.021(3) 0.033(3) -0.030(3)
N19_2 0.083(4) 0.092(4) 0.100(5) -0.015(4) 0.053(4) -0.007(4)
N20_2 0.073(4) 0.084(4) 0.058(3) -0.017(3) 0.035(3) 0.010(3)
N21_2 0.061(3) 0.092(4) 0.034(2) -0.015(2) 0.010(2) -0.032(3)
N22_2 0.059(3) 0.070(3) 0.033(2) 0.008(2) 0.005(2) -0.030(2)
N23_2 0.052(3) 0.084(3) 0.035(2) -0.009(2) 0.016(2) -0.014(2)
N24_2 0.050(3) 0.062(3) 0.029(2) -0.0016(18) 0.0038(18) -0.017(2)
N25_2 0.062(3) 0.070(3) 0.050(3) 0.015(2) 0.011(2) -0.022(3)
N26_2 0.052(3) 0.099(5) 0.066(3) 0.034(3) 0.012(2) -0.011(3)
N27_2 0.050(2) 0.051(3) 0.040(2) 0.0018(19) 0.0101(19) -0.014(2)
N28_2 0.060(3) 0.060(3) 0.053(3) 0.010(2) 0.023(2) -0.008(2)
C1_2 0.055(4) 0.092(5) 0.060(3) 0.031(3) 0.011(3) -0.011(3)
C2_2 0.050(3) 0.051(3) 0.046(3) -0.001(2) 0.022(2) -0.005(2)
C3_2 0.059(3) 0.068(4) 0.071(4) 0.022(3) 0.015(3) -0.005(3)
C4_2 0.057(3) 0.063(4) 0.059(3) 0.016(3) 0.020(3) -0.001(3)
C5_2 0.046(3) 0.083(4) 0.054(4) 0.022(3) 0.009(3) 0.001(3)
C6_2 0.060(4) 0.069(3) 0.041(3) 0.010(2) 0.021(3) -0.015(3)
C7_2 0.037(3) 0.091(4) 0.041(3) 0.010(3) 0.002(2) -0.009(3)
C8_2 0.049(3) 0.069(3) 0.027(2) 0.013(2) 0.013(2) -0.005(2)
C9_2 0.038(3) 0.071(3) 0.043(3) 0.014(2) 0.008(2) -0.009(2)
C10_2 0.039(3) 0.074(3) 0.038(3) 0.010(2) 0.006(2) -0.008(3)
C11_2 0.054(3) 0.089(4) 0.057(4) -0.002(3) -0.005(3) -0.019(3)
C12_2 0.059(3) 0.069(3) 0.042(3) 0.012(3) 0.004(3) -0.004(3)
C13_2 0.077(4) 0.075(4) 0.044(3) -0.008(3) 0.004(3) -0.041(3)
C14_2 0.053(3) 0.054(3) 0.061(3) 0.005(3) 0.010(2) -0.011(3)
C15_2 0.060(3) 0.070(4) 0.054(3) -0.001(3) 0.006(3) -0.021(3)
C16_2 0.086(4) 0.059(4) 0.064(4) -0.007(3) 0.023(3) -0.027(3)
C17_2 0.106(5) 0.084(5) 0.064(4) -0.028(4) 0.031(4) -0.032(4)
C18_2 0.094(5) 0.083(5) 0.104(7) 0.005(5) 0.049(5) 0.005(4)
C19_2 0.122(6) 0.097(6) 0.055(4) -0.033(3) 0.037(4) -0.038(4)
C20_2 0.075(5) 0.074(5) 0.111(5) -0.001(5) 0.035(4) 0.014(4)
C21_2 0.104(5) 0.076(5) 0.102(5) -0.024(4) 0.046(4) -0.011(4)
C22_2 0.118(6) 0.091(6) 0.111(6) -0.020(4) 0.067(5) -0.015(5)
C23_2 0.142(8) 0.110(6) 0.079(5) -0.047(5) 0.066(6) -0.061(6)
C24_2 0.092(5) 0.093(5) 0.135(9) -0.009(5) 0.056(6) 0.010(5)
C25_2 0.088(5) 0.103(5) 0.057(4) -0.036(4) 0.040(3) -0.044(4)
C26_2 0.081(5) 0.091(5) 0.081(4) -0.014(4) 0.042(4) 0.019(4)
C27_2 0.090(5) 0.105(5) 0.086(5) -0.040(4) 0.057(4) -0.018(4)
C28_2 0.076(4) 0.101(5) 0.065(4) -0.027(4) 0.042(3) -0.008(4)
C29_2 0.090(5) 0.107(5) 0.034(3) -0.017(3) 0.031(3) -0.046(4)
C30_2 0.054(4) 0.108(5) 0.055(4) -0.016(4) 0.025(3) -0.001(3)
C31_2 0.054(3) 0.090(4) 0.034(3) -0.001(3) 0.010(2) -0.040(3)
C32_2 0.035(2) 0.072(3) 0.032(2) -0.010(2) 0.0089(19) -0.018(2)
C33_2 0.052(3) 0.091(4) 0.032(3) -0.002(3) 0.009(2) -0.025(3)
C34_2 0.057(3) 0.073(3) 0.030(2) 0.002(2) 0.007(2) -0.033(3)
C35_2 0.066(4) 0.071(4) 0.046(3) 0.015(3) 0.011(3) -0.028(3)
C36_2 0.053(3) 0.065(3) 0.032(3) -0.008(2) 0.005(2) -0.017(3)
C37_2 0.055(3) 0.088(5) 0.064(3) 0.028(4) 0.012(3) -0.019(3)
C38_2 0.050(3) 0.059(3) 0.034(3) -0.002(2) 0.007(2) -0.020(2)
C39_2 0.058(3) 0.046(3) 0.054(3) 0.004(2) 0.015(2) -0.014(2)
C40_2 0.061(3) 0.052(3) 0.070(4) 0.016(3) 0.023(3) -0.009(3)
C41_2 0.049(3) 0.107(6) 0.094(6) 0.058(5) 0.017(3) -0.013(4)
C42_2 0.056(3) 0.073(4) 0.049(3) 0.003(3) 0.018(3) -0.013(3)
C1_3 0.053(3) 0.104(6) 0.052(4) 0.013(4) 0.015(3) 0.026(4)
N1_3 0.049(2) 0.070(3) 0.039(2) 0.012(2) 0.0199(19) 0.015(2)
C2_3 0.044(3) 0.060(3) 0.033(3) 0.002(2) 0.017(2) -0.001(2)
N2_3 0.043(2) 0.045(2) 0.031(2) 0.0040(17) 0.0177(17) 0.0013(18)
C3_3 0.064(3) 0.051(3) 0.045(3) 0.006(2) 0.027(2) 0.011(2)
C4_3 0.053(3) 0.053(3) 0.041(3) 0.000(2) 0.020(2) 0.000(2)
C5_3 0.058(3) 0.047(3) 0.044(3) 0.013(2) 0.021(2) 0.010(2)
C6_3 0.051(3) 0.043(3) 0.035(2) 0.005(2) 0.015(2) 0.007(2)
C7_3 0.048(3) 0.073(4) 0.038(3) 0.001(3) 0.011(2) 0.006(3)
C8_3 0.057(3) 0.063(3) 0.054(3) 0.025(3) 0.030(3) 0.020(3)
C9_3 0.053(3) 0.049(3) 0.056(3) -0.005(3) 0.023(3) 0.000(2)
C1_4 0.047(3) 0.155(9) 0.056(4) -0.026(5) 0.008(3) 0.023(4)
N1_4 0.050(3) 0.098(4) 0.039(3) -0.005(3) 0.016(2) 0.012(3)
C2_4 0.058(3) 0.089(4) 0.049(3) -0.010(3) 0.025(3) 0.006(3)
N2_4 0.051(3) 0.077(3) 0.037(2) 0.006(2) 0.021(2) 0.010(2)
C3_4 0.066(4) 0.076(4) 0.045(3) -0.001(3) 0.010(3) 0.019(3)
C4_4 0.057(3) 0.082(4) 0.042(3) -0.003(3) 0.012(3) 0.017(3)
C5_4 0.056(3) 0.088(5) 0.044(3) 0.017(3) 0.025(3) 0.015(3)
C6_4 0.052(3) 0.056(3) 0.037(3) 0.007(2) 0.019(2) 0.007(2)
C7_4 0.056(3) 0.057(3) 0.047(3) -0.009(3) 0.018(3) 0.002(3)
C8_4 0.056(3) 0.057(3) 0.044(3) 0.014(3) 0.018(2) 0.016(3)
C9_4 0.049(3) 0.072(4) 0.036(3) -0.001(3) 0.016(2) 0.005(3)
C1_5 0.084(6) 0.200(11) 0.046(4) 0.003(5) 0.006(4) -0.032(7)
N1_5 0.059(3) 0.118(5) 0.047(3) 0.010(3) -0.006(2) -0.036(3)
C2_5 0.041(3) 0.086(4) 0.047(3) 0.001(3) -0.001(2) -0.013(3)
N2_5 0.044(3) 0.070(3) 0.053(3) 0.002(2) 0.003(2) -0.015(2)
C3_5 0.089(6) 0.095(5) 0.073(5) 0.024(4) -0.014(4) -0.035(5)
C4_5 0.091(6) 0.075(4) 0.081(5) 0.005(4) -0.012(4) -0.023(4)
C5_5 0.047(3) 0.081(4) 0.052(3) -0.004(3) 0.011(2) -0.018(3)
C6_5 0.045(3) 0.062(3) 0.044(3) -0.005(2) 0.012(2) -0.023(2)
C7_5 0.054(3) 0.094(5) 0.046(3) -0.011(3) 0.008(3) 0.003(3)
C8_5 0.055(3) 0.119(6) 0.057(4) 0.019(4) 0.003(3) -0.039(4)
C9_5 0.086(5) 0.073(4) 0.068(4) -0.013(3) 0.004(4) -0.032(3)
C1_6 0.092(8) 0.40(3) 0.088(7) 0.061(11) 0.007(6) 0.018(12)
N1_6 0.092(6) 0.197(9) 0.052(4) 0.016(4) -0.011(3) -0.059(6)
C2_6 0.080(5) 0.162(7) 0.055(4) 0.004(4) -0.012(4) -0.049(5)
N2_6 0.073(4) 0.142(6) 0.055(3) 0.009(3) -0.013(3) -0.064(4)
C3_6 0.074(5) 0.174(8) 0.066(5) 0.041(5) -0.016(4) -0.062(6)
C4_6 0.073(5) 0.152(6) 0.069(5) 0.018(5) -0.019(4) -0.058(5)
C5_6 0.086(5) 0.142(8) 0.058(4) 0.018(4) -0.014(4) -0.069(6)
C6_6 0.059(3) 0.102(5) 0.045(3) -0.005(3) 0.007(3) -0.042(3)
C7_6 0.083(4) 0.074(4) 0.060(4) -0.001(3) -0.018(3) -0.027(3)
C8_6 0.063(4) 0.099(5) 0.047(3) -0.007(3) 0.014(3) -0.041(3)
C9_6 0.078(4) 0.107(6) 0.056(4) -0.027(4) 0.014(3) -0.032(4)

loop_
_atom_type_symbol
_atom_type_description
_atom_type_scat_dispersion_real
_atom_type_scat_dispersion_imag
_atom_type_scat_source
C C 0.0033 0.0016 'International Tables Vol C Tables 4.2.6.8 and 6.1.1.4'
H H 0.0000 0.0000 'International Tables Vol C Tables 4.2.6.8 and 6.1.1.4'
N N 0.0061 0.0033 'International Tables Vol C Tables 4.2.6.8 and 6.1.1.4'
O O 0.0106 0.0060 'International Tables Vol C Tables 4.2.6.8 and 6.1.1.4'
I I -0.4742 1.8119 'International Tables Vol C Tables 4.2.6.8 and 6.1.1.4'

loop_
_geom_angle_atom_site_label_1
_geom_angle_atom_site_label_2
_geom_angle_atom_site_label_3
_geom_angle
I2A I2B I4C 166.1(3)
I3B I3A I3C 2.44(17)
I3A I3B I3C 176.0(3)
I3B I3C I3A 1.59(11)
C1_1 N1_1 C41_1 125.2(8)
C1_1 N1_1 C3_1 108.2(9)
C41_1 N1_1 C3_1 125.5(9)
C5_1 N2_1 C1_1 124.3(7)
C5_1 N2_1 C4_1 125.0(9)
C1_1 N2_1 C4_1 110.4(10)
C42_1 N3_1 C2_1 123.6(9)
C42_1 N3_1 C3_1 125.0(10)
C2_1 N3_1 C3_1 108.6(10)
C2_1 N4_1 C6_1 123.7(7)
C2_1 N4_1 C4_1 113.0(10)
C6_1 N4_1 C4_1 121.9(9)
C7_1 N5_1 C5_1 120.7(6)
C7_1 N5_1 C9_1 112.2(8)
C5_1 N5_1 C9_1 123.0(7)
C11_1 N6_1 C7_1 124.1(7)
C11_1 N6_1 C10_1 126.2(8)
C7_1 N6_1 C10_1 109.4(8)
C8_1 N7_1 C6_1 125.9(8)
C8_1 N7_1 C9_1 112.6(9)
C6_1 N7_1 C9_1 121.1(8)
C8_1 N8_1 C12_1 121.2(7)
C8_1 N8_1 C10_1 108.7(8)
C12_1 N8_1 C10_1 122.3(9)
C13_1 N9_1 C11_1 123.4(7)
C13_1 N9_1 C15_1 114.0(8)
C11_1 N9_1 C15_1 119.6(7)
C13_1 N10_1 C16_1 110.4(8)
C13_1 N10_1 C17_1 122.3(8)
C16_1 N10_1 C17_1 123.4(8)
C14_1 N11_1 C12_1 121.6(9)
C14_1 N11_1 C15_1 113.0(9)
C12_1 N11_1 C15_1 121.5(8)
C14_1 N12_1 C18_1 119.2(8)
C14_1 N12_1 C16_1 113.7(8)
C18_1 N12_1 C16_1 126.0(10)
C19_1 N13_1 C17_1 119.5(8)
C19_1 N13_1 C21_1 113.6(8)
C17_1 N13_1 C21_1 123.0(8)
C19_1 N14_1 C22_1 111.9(8)
C19_1 N14_1 C23_1 123.0(8)
C22_1 N14_1 C23_1 124.9(7)
C20_1 N15_1 C18_1 122.4(9)
C20_1 N15_1 C21_1 111.7(8)
C18_1 N15_1 C21_1 125.3(8)
C20_1 N16_1 C22_1 114.8(8)
C20_1 N16_1 C24_1 119.1(8)
C22_1 N16_1 C24_1 123.1(8)
C25_1 N17_1 C23_1 122.2(6)
C25_1 N17_1 C27_1 113.3(6)
C23_1 N17_1 C27_1 124.2(6)
C25_1 N18_1 C29_1 120.6(5)
C25_1 N18_1 C28_1 111.4(6)
C29_1 N18_1 C28_1 123.3(5)
C26_1 N19_1 C24_1 121.4(6)
C26_1 N19_1 C27_1 110.1(6)
C24_1 N19_1 C27_1 124.9(7)
C26_1 N20_1 C30_1 123.7(5)
C26_1 N20_1 C28_1 111.0(6)
C30_1 N20_1 C28_1 124.2(5)
C31_1 N21_1 C29_1 122.3(5)
C31_1 N21_1 C33_1 112.4(6)
C29_1 N21_1 C33_1 122.6(6)
C31_1 N22_1 C35_1 123.9(7)
C31_1 N22_1 C34_1 110.1(7)
C35_1 N22_1 C34_1 123.6(7)
C32_1 N23_1 C30_1 122.6(6)
C32_1 N23_1 C33_1 111.8(7)
C30_1 N23_1 C33_1 125.1(6)
C32_1 N24_1 C34_1 111.7(7)
C32_1 N24_1 C36_1 123.9(6)
C34_1 N24_1 C36_1 123.3(7)
C37_1 N25_1 C35_1 121.4(8)
C37_1 N25_1 C39_1 110.6(9)
C35_1 N25_1 C39_1 125.4(10)
C37_1 N26_1 C40_1 112.8(10)
C37_1 N26_1 C41_1 124.7(9)
C40_1 N26_1 C41_1 121.1(8)
C38_1 N27_1 C36_1 123.0(8)
C38_1 N27_1 C39_1 112.8(9)
C36_1 N27_1 C39_1 120.6(9)
C38_1 N28_1 C40_1 114.7(10)
C38_1 N28_1 C42_1 123.1(8)
C40_1 N28_1 C42_1 119.2(9)
O1_1 C1_1 N1_1 123.1(10)
O1_1 C1_1 N2_1 125.7(11)
N1_1 C1_1 N2_1 111.2(7)
O2_1 C2_1 N4_1 126.7(11)
O2_1 C2_1 N3_1 124.1(11)
N4_1 C2_1 N3_1 109.1(8)
N1_1 C3_1 C4_1 106.2(8)
N1_1 C3_1 N3_1 110.7(8)
C4_1 C3_1 N3_1 104.4(8)
N1_1 C3_1 H3_1 111.7
C4_1 C3_1 H3_1 111.7
N3_1 C3_1 H3_1 111.7
N2_1 C4_1 N4_1 115.2(8)
N2_1 C4_1 C3_1 104.0(8)
N4_1 C4_1 C3_1 104.1(9)
N2_1 C4_1 H4_1 111.0
N4_1 C4_1 H4_1 111.0
C3_1 C4_1 H4_1 111.0
N2_1 C5_1 N5_1 114.9(7)
N2_1 C5_1 H5A_1 108.5
N5_1 C5_1 H5A_1 108.5
N2_1 C5_1 H5B_1 108.5
N5_1 C5_1 H5B_1 108.5
H5A_1 C5_1 H5B_1 107.5
N7_1 C6_1 N4_1 117.7(7)
N7_1 C6_1 H6A_1 107.9
N4_1 C6_1 H6A_1 107.9
N7_1 C6_1 H6B_1 107.9
N4_1 C6_1 H6B_1 107.9
H6A_1 C6_1 H6B_1 107.2
O3_1 C7_1 N5_1 126.6(8)
O3_1 C7_1 N6_1 123.3(9)
N5_1 C7_1 N6_1 109.9(6)
N8_1 C8_1 O4_1 126.3(8)
N8_1 C8_1 N7_1 112.0(7)
O4_1 C8_1 N7_1 121.6(10)
N7_1 C9_1 N5_1 117.2(7)
N7_1 C9_1 C10_1 101.8(7)
N5_1 C9_1 C10_1 102.0(7)
N7_1 C9_1 H9_1 111.6
N5_1 C9_1 H9_1 111.6
C10_1 C9_1 H9_1 111.6
N6_1 C10_1 N8_1 113.2(6)
N6_1 C10_1 C9_1 105.6(6)
N8_1 C10_1 C9_1 103.3(8)
N6_1 C10_1 H10_1 111.4
N8_1 C10_1 H10_1 111.4
C9_1 C10_1 H10_1 111.4
N6_1 C11_1 N9_1 113.0(7)
N6_1 C11_1 H11A_1 109.0
N9_1 C11_1 H11A_1 109.0
N6_1 C11_1 H11B_1 109.0
N9_1 C11_1 H11B_1 109.0
H11A_1 C11_1 H11B_1 107.8
N11_1 C12_1 N8_1 112.3(6)
N11_1 C12_1 H12A_1 109.1
N8_1 C12_1 H12A_1 109.1
N11_1 C12_1 H12B_1 109.1
N8_1 C12_1 H12B_1 109.1
H12A_1 C12_1 H12B_1 107.9
O5_1 C13_1 N9_1 126.9(8)
O5_1 C13_1 N10_1 123.7(9)
N9_1 C13_1 N10_1 109.5(7)
O6_1 C14_1 N11_1 126.4(11)
O6_1 C14_1 N12_1 126.7(8)
N11_1 C14_1 N12_1 106.9(9)
N11_1 C15_1 N9_1 113.0(8)
N11_1 C15_1 C16_1 104.6(7)
N9_1 C15_1 C16_1 100.1(8)
N11_1 C15_1 H15_1 112.7
N9_1 C15_1 H15_1 112.7
C16_1 C15_1 H15_1 112.7
N10_1 C16_1 N12_1 113.9(7)
N10_1 C16_1 C15_1 105.6(7)
N12_1 C16_1 C15_1 101.1(9)
N10_1 C16_1 H16_1 111.9
N12_1 C16_1 H16_1 111.9
C15_1 C16_1 H16_1 111.9
N13_1 C17_1 N10_1 111.6(7)
N13_1 C17_1 H17A_1 109.3
N10_1 C17_1 H17A_1 109.3
N13_1 C17_1 H17B_1 109.3
N10_1 C17_1 H17B_1 109.3
H17A_1 C17_1 H17B_1 108.0
N15_1 C18_1 N12_1 112.1(7)
N15_1 C18_1 H18A_1 109.2
N12_1 C18_1 H18A_1 109.2
N15_1 C18_1 H18B_1 109.2
N12_1 C18_1 H18B_1 109.2
H18A_1 C18_1 H18B_1 107.9
O7_1 C19_1 N13_1 127.2(8)
O7_1 C19_1 N14_1 125.4(9)
N13_1 C19_1 N14_1 107.4(8)
O8_1 C20_1 N16_1 128.6(8)
O8_1 C20_1 N15_1 124.9(9)
N16_1 C20_1 N15_1 106.4(9)
N13_1 C21_1 N15_1 116.5(8)
N13_1 C21_1 C22_1 101.8(8)
N15_1 C21_1 C22_1 104.3(8)
N13_1 C21_1 H21_1 111.2
N15_1 C21_1 H21_1 111.2
C22_1 C21_1 H21_1 111.2
N16_1 C22_1 N14_1 116.0(7)
N16_1 C22_1 C21_1 102.2(8)
N14_1 C22_1 C21_1 104.7(7)
N16_1 C22_1 H22_1 111.1
N14_1 C22_1 H22_1 111.1
C21_1 C22_1 H22_1 111.1
N17_1 C23_1 N14_1 112.5(6)
N17_1 C23_1 H23A_1 109.1
N14_1 C23_1 H23A_1 109.1
N17_1 C23_1 H23B_1 109.1
N14_1 C23_1 H23B_1 109.1
H23A_1 C23_1 H23B_1 107.8
N19_1 C24_1 N16_1 111.2(6)
N19_1 C24_1 H24A_1 109.4
N16_1 C24_1 H24A_1 109.4
N19_1 C24_1 H24B_1 109.4
N16_1 C24_1 H24B_1 109.4
H24A_1 C24_1 H24B_1 108.0
O9_1 C25_1 N17_1 126.5(6)
O9_1 C25_1 N18_1 126.6(6)
N17_1 C25_1 N18_1 106.9(5)
O10_1 C26_1 N20_1 124.6(7)
O10_1 C26_1 N19_1 126.0(6)
N20_1 C26_1 N19_1 109.5(5)
N19_1 C27_1 N17_1 114.3(6)
N19_1 C27_1 C28_1 104.5(6)
N17_1 C27_1 C28_1 102.9(5)
N19_1 C27_1 H27_1 111.5
N17_1 C27_1 H27_1 111.5
C28_1 C27_1 H27_1 111.5
N18_1 C28_1 N20_1 114.0(5)
N18_1 C28_1 C27_1 104.5(5)
N20_1 C28_1 C27_1 103.8(5)
N18_1 C28_1 H28_1 111.3
N20_1 C28_1 H28_1 111.3
C27_1 C28_1 H28_1 111.3
N18_1 C29_1 N21_1 112.9(5)
N18_1 C29_1 H29A_1 109.0
N21_1 C29_1 H29A_1 109.0
N18_1 C29_1 H29B_1 109.0
N21_1 C29_1 H29B_1 109.0
H29A_1 C29_1 H29B_1 107.8
N20_1 C30_1 N23_1 114.4(5)
N20_1 C30_1 H30A_1 108.7
N23_1 C30_1 H30A_1 108.7
N20_1 C30_1 H30B_1 108.7
N23_1 C30_1 H30B_1 108.7
H30A_1 C30_1 H30B_1 107.6
O11_1 C31_1 N22_1 124.4(7)
O11_1 C31_1 N21_1 125.7(6)
N22_1 C31_1 N21_1 109.9(6)
O12_1 C32_1 N23_1 125.8(8)
O12_1 C32_1 N24_1 125.1(7)
N23_1 C32_1 N24_1 109.1(6)
N23_1 C33_1 N21_1 115.0(5)
N23_1 C33_1 C34_1 103.9(6)
N21_1 C33_1 C34_1 102.5(6)
N23_1 C33_1 H33_1 111.6
N21_1 C33_1 H33_1 111.6
C34_1 C33_1 H33_1 111.6
N24_1 C34_1 N22_1 113.7(7)
N24_1 C34_1 C33_1 103.3(6)
N22_1 C34_1 C33_1 104.9(6)
N24_1 C34_1 H34_1 111.5
N22_1 C34_1 H34_1 111.5
C33_1 C34_1 H34_1 111.5
N25_1 C35_1 N22_1 113.4(7)
N25_1 C35_1 H35A_1 108.9
N22_1 C35_1 H35A_1 108.9
N25_1 C35_1 H35B_1 108.9
N22_1 C35_1 H35B_1 108.9
H35A_1 C35_1 H35B_1 107.7
N27_1 C36_1 N24_1 114.6(6)
N27_1 C36_1 H36A_1 108.6
N24_1 C36_1 H36A_1 108.6
N27_1 C36_1 H36B_1 108.6
N24_1 C36_1 H36B_1 108.6
H36A_1 C36_1 H36B_1 107.6
O13_1 C37_1 N25_1 127.4(10)
O13_1 C37_1 N26_1 122.8(12)
N25_1 C37_1 N26_1 109.8(8)
O14_1 C38_1 N27_1 126.0(11)
O14_1 C38_1 N28_1 126.8(11)
N27_1 C38_1 N28_1 107.2(8)
N25_1 C39_1 N27_1 113.1(7)
N25_1 C39_1 C40_1 104.2(9)
N27_1 C39_1 C40_1 102.5(8)
N25_1 C39_1 H39_1 112.1
N27_1 C39_1 H39_1 112.1
C40_1 C39_1 H39_1 112.1
N26_1 C40_1 N28_1 116.7(9)
N26_1 C40_1 C39_1 101.8(8)
N28_1 C40_1 C39_1 102.2(8)
N26_1 C40_1 H40_1 111.8
N28_1 C40_1 H40_1 111.8
C39_1 C40_1 H40_1 111.8
N1_1 C41_1 N26_1 115.7(8)
N1_1 C41_1 H41A_1 108.4
N26_1 C41_1 H41A_1 108.4
N1_1 C41_1 H41B_1 108.4
N26_1 C41_1 H41B_1 108.4
H41A_1 C41_1 H41B_1 107.4
N3_1 C42_1 N28_1 116.2(7)
N3_1 C42_1 H42A_1 108.2
N28_1 C42_1 H42A_1 108.2
N3_1 C42_1 H42B_1 108.2
N28_1 C42_1 H42B_1 108.2
H42A_1 C42_1 H42B_1 107.4
C1_2 N1_2 C3_2 112.7(5)
C1_2 N1_2 C41_2 121.8(7)
C3_2 N1_2 C41_2 123.1(8)
C1_2 N2_2 C4_2 113.3(6)
C1_2 N2_2 C5_2 121.2(6)
C4_2 N2_2 C5_2 121.9(5)
C2_2 N3_2 C42_2 122.1(6)
C2_2 N3_2 C3_2 112.7(5)
C42_2 N3_2 C3_2 123.7(6)
C2_2 N4_2 C4_2 113.5(5)
C2_2 N4_2 C6_2 121.1(6)
C4_2 N4_2 C6_2 123.5(5)
C7_2 N5_2 C5_2 121.6(5)
C7_2 N5_2 C9_2 113.3(5)
C5_2 N5_2 C9_2 121.9(6)
C7_2 N6_2 C11_2 123.9(6)
C7_2 N6_2 C10_2 112.1(6)
C11_2 N6_2 C10_2 124.0(6)
C8_2 N7_2 C6_2 122.0(5)
C8_2 N7_2 C9_2 112.9(5)
C6_2 N7_2 C9_2 124.7(6)
C8_2 N8_2 C12_2 120.3(5)
C8_2 N8_2 C10_2 111.3(5)
C12_2 N8_2 C10_2 123.0(5)
C13_2 N9_2 C15_2 111.1(7)
C13_2 N9_2 C11_2 124.8(7)
C15_2 N9_2 C11_2 123.0(6)
C13_2 N10_2 C16_2 111.6(6)
C13_2 N10_2 C17_2 122.8(7)
C16_2 N10_2 C17_2 121.5(8)
C14_2 N11_2 C12_2 123.0(6)
C14_2 N11_2 C15_2 112.6(6)
C12_2 N11_2 C15_2 122.6(5)
C14_2 N12_2 C16_2 112.4(6)
C14_2 N12_2 C18_2 124.3(8)
C16_2 N12_2 C18_2 122.4(7)
C19_2 N13_2 C17_2 124.3(10)
C19_2 N13_2 C21_2 111.6(9)
C17_2 N13_2 C21_2 122.0(8)
C19_2 N14_2 C22_2 111.1(8)
C19_2 N14_2 C23_2 123.3(11)
C22_2 N14_2 C23_2 122.8(10)
C20_2 N15_2 C21_2 114.4(8)
C20_2 N15_2 C18_2 124.2(9)
C21_2 N15_2 C18_2 119.4(8)
C20_2 N16_2 C22_2 113.0(9)
C20_2 N16_2 C24_2 122.1(11)
C22_2 N16_2 C24_2 123.2(9)
C25_2 N17_2 C27_2 113.9(8)
C25_2 N17_2 C23_2 122.2(10)
C27_2 N17_2 C23_2 123.8(10)
C25_2 N18_2 C28_2 112.6(8)
C25_2 N18_2 C29_2 119.8(8)
C28_2 N18_2 C29_2 124.5(7)
C26_2 N19_2 C24_2 121.4(10)
C26_2 N19_2 C27_2 111.6(8)
C24_2 N19_2 C27_2 120.6(8)
C26_2 N20_2 C30_2 122.7(7)
C26_2 N20_2 C28_2 111.4(7)
C30_2 N20_2 C28_2 125.5(7)
C31_2 N21_2 C29_2 122.8(6)
C31_2 N21_2 C33_2 111.9(6)
C29_2 N21_2 C33_2 122.6(7)
C31_2 N22_2 C34_2 110.9(6)
C31_2 N22_2 C35_2 124.4(6)
C34_2 N22_2 C35_2 123.9(5)
C32_2 N23_2 C33_2 113.1(6)
C32_2 N23_2 C30_2 120.8(6)
C33_2 N23_2 C30_2 125.1(5)
C32_2 N24_2 C36_2 122.1(5)
C32_2 N24_2 C34_2 111.9(5)
C36_2 N24_2 C34_2 123.5(5)
C37_2 N25_2 C39_2 113.6(6)
C37_2 N25_2 C35_2 122.2(6)
C39_2 N25_2 C35_2 123.7(5)
C37_2 N26_2 C40_2 112.2(6)
C37_2 N26_2 C41_2 121.0(7)
C40_2 N26_2 C41_2 123.6(7)
C38_2 N27_2 C36_2 122.2(5)
C38_2 N27_2 C39_2 112.1(5)
C36_2 N27_2 C39_2 121.9(5)
C38_2 N28_2 C42_2 122.9(6)
C38_2 N28_2 C40_2 112.6(5)
C42_2 N28_2 C40_2 124.0(6)
O1_2 C1_2 N2_2 127.0(8)
O1_2 C1_2 N1_2 125.9(6)
N2_2 C1_2 N1_2 107.0(7)
O2_2 C2_2 N4_2 127.2(6)
O2_2 C2_2 N3_2 125.9(6)
N4_2 C2_2 N3_2 106.9(6)
N1_2 C3_2 N3_2 114.3(6)
N1_2 C3_2 C4_2 103.0(6)
N3_2 C3_2 C4_2 103.0(5)
N1_2 C3_2 H3_2 111.9
N3_2 C3_2 H3_2 111.9
C4_2 C3_2 H3_2 111.9
N2_2 C4_2 N4_2 115.1(6)
N2_2 C4_2 C3_2 103.9(5)
N4_2 C4_2 C3_2 103.5(6)
N2_2 C4_2 H4_2 111.3
N4_2 C4_2 H4_2 111.3
C3_2 C4_2 H4_2 111.3
N2_2 C5_2 N5_2 113.0(5)
N2_2 C5_2 H5A_2 109.0
N5_2 C5_2 H5A_2 109.0
N2_2 C5_2 H5B_2 109.0
N5_2 C5_2 H5B_2 109.0
H5A_2 C5_2 H5B_2 107.8
N7_2 C6_2 N4_2 113.9(5)
N7_2 C6_2 H6A_2 108.8
N4_2 C6_2 H6A_2 108.8
N7_2 C6_2 H6B_2 108.8
N4_2 C6_2 H6B_2 108.8
H6A_2 C6_2 H6B_2 107.7
O3_2 C7_2 N5_2 127.0(7)
O3_2 C7_2 N6_2 124.5(7)
N5_2 C7_2 N6_2 108.5(5)
O4_2 C8_2 N7_2 125.4(6)
O4_2 C8_2 N8_2 126.3(6)
N7_2 C8_2 N8_2 108.3(5)
N7_2 C9_2 N5_2 115.5(5)
N7_2 C9_2 C10_2 103.1(5)
N5_2 C9_2 C10_2 102.0(5)
N7_2 C9_2 H9_2 111.9
N5_2 C9_2 H9_2 111.9
C10_2 C9_2 H9_2 111.9
N6_2 C10_2 N8_2 114.7(5)
N6_2 C10_2 C9_2 103.2(5)
N8_2 C10_2 C9_2 103.3(5)
N6_2 C10_2 H10_2 111.7
N8_2 C10_2 H10_2 111.7
C9_2 C10_2 H10_2 111.7
N9_2 C11_2 N6_2 114.0(5)
N9_2 C11_2 H11A_2 108.8
N6_2 C11_2 H11A_2 108.8
N9_2 C11_2 H11B_2 108.8
N6_2 C11_2 H11B_2 108.8
H11A_2 C11_2 H11B_2 107.6
N8_2 C12_2 N11_2 113.2(5)
N8_2 C12_2 H12A_2 108.9
N11_2 C12_2 H12A_2 108.9
N8_2 C12_2 H12B_2 108.9
N11_2 C12_2 H12B_2 108.9
H12A_2 C12_2 H12B_2 107.7
O5_2 C13_2 N10_2 126.5(7)
O5_2 C13_2 N9_2 124.0(8)
N10_2 C13_2 N9_2 109.5(7)
O6_2 C14_2 N11_2 127.0(7)
O6_2 C14_2 N12_2 124.3(7)
N11_2 C14_2 N12_2 108.6(6)
N9_2 C15_2 N11_2 115.1(6)
N9_2 C15_2 C16_2 103.6(6)
N11_2 C15_2 C16_2 102.3(6)
N9_2 C15_2 H15_2 111.7
N11_2 C15_2 H15_2 111.7
C16_2 C15_2 H15_2 111.7
N12_2 C16_2 N10_2 114.8(6)
N12_2 C16_2 C15_2 103.4(6)
N10_2 C16_2 C15_2 103.8(7)
N12_2 C16_2 H16_2 111.4
N10_2 C16_2 H16_2 111.4
C15_2 C16_2 H16_2 111.4
N13_2 C17_2 N10_2 113.3(7)
N13_2 C17_2 H17A_2 108.9
N10_2 C17_2 H17A_2 108.9
N13_2 C17_2 H17B_2 108.9
N10_2 C17_2 H17B_2 108.9
H17A_2 C17_2 H17B_2 107.7
N12_2 C18_2 N15_2 114.6(8)
N12_2 C18_2 H18A_2 108.6
N15_2 C18_2 H18A_2 108.6
N12_2 C18_2 H18B_2 108.6
N15_2 C18_2 H18B_2 108.6
H18A_2 C18_2 H18B_2 107.6
O7_2 C19_2 N14_2 124.3(9)
O7_2 C19_2 N13_2 124.7(11)
N14_2 C19_2 N13_2 110.9(11)
O8_2 C20_2 N15_2 126.1(9)
O8_2 C20_2 N16_2 127.6(10)
N15_2 C20_2 N16_2 106.2(10)
N15_2 C21_2 N13_2 113.3(7)
N15_2 C21_2 C22_2 101.6(9)
N13_2 C21_2 C22_2 102.2(9)
N15_2 C21_2 H21_2 112.9
N13_2 C21_2 H21_2 112.9
C22_2 C21_2 H21_2 112.9
N16_2 C22_2 N14_2 114.0(9)
N16_2 C22_2 C21_2 104.4(8)
N14_2 C22_2 C21_2 104.0(10)
N16_2 C22_2 H22_2 111.3
N14_2 C22_2 H22_2 111.3
C21_2 C22_2 H22_2 111.3
N14_2 C23_2 N17_2 112.6(7)
N14_2 C23_2 H23A_2 109.1
N17_2 C23_2 H23A_2 109.1
N14_2 C23_2 H23B_2 109.1
N17_2 C23_2 H23B_2 109.1
H23A_2 C23_2 H23B_2 107.8
N19_2 C24_2 N16_2 112.9(9)
N19_2 C24_2 H24A_2 109.0
N16_2 C24_2 H24A_2 109.0
N19_2 C24_2 H24B_2 109.0
N16_2 C24_2 H24B_2 109.0
H24A_2 C24_2 H24B_2 107.8
O9_2 C25_2 N18_2 128.0(10)
O9_2 C25_2 N17_2 125.2(8)
N18_2 C25_2 N17_2 106.7(10)
O10_2 C26_2 N19_2 125.8(10)
O10_2 C26_2 N20_2 125.8(9)
N19_2 C26_2 N20_2 108.4(8)
N17_2 C27_2 N19_2 114.4(7)
N17_2 C27_2 C28_2 102.8(9)
N19_2 C27_2 C28_2 102.7(7)
N17_2 C27_2 H27_2 112.0
N19_2 C27_2 H27_2 112.0
C28_2 C27_2 H27_2 112.0
N20_2 C28_2 N18_2 114.3(6)
N20_2 C28_2 C27_2 104.9(7)
N18_2 C28_2 C27_2 103.3(8)
N20_2 C28_2 H28_2 111.3
N18_2 C28_2 H28_2 111.3
C27_2 C28_2 H28_2 111.3
N21_2 C29_2 N18_2 113.6(5)
N21_2 C29_2 H29A_2 108.8
N18_2 C29_2 H29A_2 108.8
N21_2 C29_2 H29B_2 108.8
N18_2 C29_2 H29B_2 108.8
H29A_2 C29_2 H29B_2 107.7
N20_2 C30_2 N23_2 113.4(6)
N20_2 C30_2 H30A_2 108.9
N23_2 C30_2 H30A_2 108.9
N20_2 C30_2 H30B_2 108.9
N23_2 C30_2 H30B_2 108.9
H30A_2 C30_2 H30B_2 107.7
O11_2 C31_2 N21_2 125.5(7)
O11_2 C31_2 N22_2 124.9(8)
N21_2 C31_2 N22_2 109.6(5)
O12_2 C32_2 N24_2 126.0(5)
O12_2 C32_2 N23_2 126.5(6)
N24_2 C32_2 N23_2 107.5(5)
N23_2 C33_2 N21_2 113.6(6)
N23_2 C33_2 C34_2 103.8(5)
N21_2 C33_2 C34_2 102.3(5)
N23_2 C33_2 H33_2 112.1
N21_2 C33_2 H33_2 112.1
C34_2 C33_2 H33_2 112.1
N22_2 C34_2 N24_2 114.9(5)
N22_2 C34_2 C33_2 104.7(5)
N24_2 C34_2 C33_2 103.1(5)
N22_2 C34_2 H34_2 111.2
N24_2 C34_2 H34_2 111.2
C33_2 C34_2 H34_2 111.2
N25_2 C35_2 N22_2 114.5(5)
N25_2 C35_2 H35A_2 108.6
N22_2 C35_2 H35A_2 108.6
N25_2 C35_2 H35B_2 108.6
N22_2 C35_2 H35B_2 108.6
H35A_2 C35_2 H35B_2 107.6
N27_2 C36_2 N24_2 114.1(5)
N27_2 C36_2 H36A_2 108.7
N24_2 C36_2 H36A_2 108.7
N27_2 C36_2 H36B_2 108.7
N24_2 C36_2 H36B_2 108.7
H36A_2 C36_2 H36B_2 107.6
O13_2 C37_2 N26_2 126.7(7)
O13_2 C37_2 N25_2 126.4(7)
N26_2 C37_2 N25_2 106.8(7)
O14_2 C38_2 N27_2 125.7(6)
O14_2 C38_2 N28_2 126.1(5)
N27_2 C38_2 N28_2 108.1(5)
N25_2 C39_2 N27_2 115.7(5)
N25_2 C39_2 C40_2 101.5(5)
N27_2 C39_2 C40_2 104.1(5)
N25_2 C39_2 H39_2 111.6
N27_2 C39_2 H39_2 111.6
C40_2 C39_2 H39_2 111.6
N26_2 C40_2 N28_2 115.5(5)
N26_2 C40_2 C39_2 104.8(6)
N28_2 C40_2 C39_2 102.3(5)
N26_2 C40_2 H40_2 111.2
N28_2 C40_2 H40_2 111.2
C39_2 C40_2 H40_2 111.2
N1_2 C41_2 N26_2 113.0(6)
N1_2 C41_2 H41A_2 109.0
N26_2 C41_2 H41A_2 109.0
N1_2 C41_2 H41B_2 109.0
N26_2 C41_2 H41B_2 109.0
H41A_2 C41_2 H41B_2 107.8
N3_2 C42_2 N28_2 114.2(6)
N3_2 C42_2 H42A_2 108.7
N28_2 C42_2 H42A_2 108.7
N3_2 C42_2 H42B_2 108.7
N28_2 C42_2 H42B_2 108.7
H42A_2 C42_2 H42B_2 107.6
N1_3 C1_3 H1A_3 109.5
N1_3 C1_3 H1B_3 109.5
H1A_3 C1_3 H1B_3 109.5
N1_3 C1_3 H1C_3 109.5
H1A_3 C1_3 H1C_3 109.5
H1B_3 C1_3 H1C_3 109.5
C2_3 N1_3 C3_3 108.7(5)
C2_3 N1_3 C1_3 126.6(6)
C3_3 N1_3 C1_3 124.7(6)
N1_3 C2_3 N2_3 108.4(5)
N1_3 C2_3 H2_3 125.8
N2_3 C2_3 H2_3 125.8
C2_3 N2_3 C4_3 108.4(5)
C2_3 N2_3 C5_3 125.9(5)
C4_3 N2_3 C5_3 125.3(5)
C4_3 C3_3 N1_3 107.4(5)
C4_3 C3_3 H3_3 126.3
N1_3 C3_3 H3_3 126.3
C3_3 C4_3 N2_3 107.1(5)
C3_3 C4_3 H4_3 126.4
N2_3 C4_3 H4_3 126.4
N2_3 C5_3 C6_3 109.9(4)
N2_3 C5_3 H5A_3 109.7
C6_3 C5_3 H5A_3 109.7
N2_3 C5_3 H5B_3 109.7
C6_3 C5_3 H5B_3 109.7
H5A_3 C5_3 H5B_3 108.2
C5_3 C6_3 C7_3 124.8(5)
C5_3 C6_3 C9_3 126.8(5)
C7_3 C6_3 C9_3 89.8(4)
C5_3 C6_3 C8_4 124.2(4)
C7_3 C6_3 C8_4 90.1(4)
C9_3 C6_3 C8_4 90.0(4)
C8_3 C7_3 C7_4 89.5(4)
C8_3 C7_3 C6_3 89.9(4)
C7_4 C7_3 C6_3 89.9(4)
C8_3 C7_3 H7_3 125.4
C7_4 C7_3 H7_3 125.4
C6_3 C7_3 H7_3 125.4
C7_3 C8_3 C9_3 90.6(4)
C7_3 C8_3 C6_4 90.6(5)
C9_3 C8_3 C6_4 89.8(4)
C7_3 C8_3 H8_3 125.0
C9_3 C8_3 H8_3 125.0
C6_4 C8_3 H8_3 125.0
C8_3 C9_3 C6_3 89.8(4)
C8_3 C9_3 C9_4 90.4(4)
C6_3 C9_3 C9_4 89.6(4)
C8_3 C9_3 H9_3 125.3
C6_3 C9_3 H9_3 125.3
C9_4 C9_3 H9_3 125.3
N1_4 C1_4 H1A_4 109.5
N1_4 C1_4 H1B_4 109.5
H1A_4 C1_4 H1B_4 109.5
N1_4 C1_4 H1C_4 109.5
H1A_4 C1_4 H1C_4 109.5
H1B_4 C1_4 H1C_4 109.5
C2_4 N1_4 C3_4 108.7(5)
C2_4 N1_4 C1_4 125.5(7)
C3_4 N1_4 C1_4 125.7(7)
N1_4 C2_4 N2_4 107.9(6)
N1_4 C2_4 H2_4 126.0
N2_4 C2_4 H2_4 126.0
C2_4 N2_4 C4_4 108.0(5)
C2_4 N2_4 C5_4 123.9(6)
C4_4 N2_4 C5_4 127.1(6)
C4_4 C3_4 N1_4 108.2(6)
C4_4 C3_4 H3_4 125.9
N1_4 C3_4 H3_4 125.9
C3_4 C4_4 N2_4 107.1(6)
C3_4 C4_4 H4_4 126.4
N2_4 C4_4 H4_4 126.4
N2_4 C5_4 C6_4 109.7(5)
N2_4 C5_4 H5A_4 109.7
C6_4 C5_4 H5A_4 109.7
N2_4 C5_4 H5B_4 109.7
C6_4 C5_4 H5B_4 109.7
H5A_4 C5_4 H5B_4 108.2
C5_4 C6_4 C7_4 126.8(5)
C5_4 C6_4 C9_4 125.0(5)
C7_4 C6_4 C9_4 89.3(4)
C5_4 C6_4 C8_3 125.0(5)
C7_4 C6_4 C8_3 88.9(4)
C9_4 C6_4 C8_3 90.4(4)
C6_4 C7_4 C7_3 90.9(5)
C6_4 C7_4 C8_4 90.6(4)
C7_3 C7_4 C8_4 90.7(4)
C6_4 C7_4 H7_4 124.7
C7_3 C7_4 H7_4 124.7
C8_4 C7_4 H7_4 124.7
C9_4 C8_4 C7_4 89.2(4)
C9_4 C8_4 C6_3 90.1(4)
C7_4 C8_4 C6_3 89.2(4)
C9_4 C8_4 H8_4 125.6
C7_4 C8_4 H8_4 125.6
C6_3 C8_4 H8_4 125.6
C8_4 C9_4 C6_4 90.9(4)
C8_4 C9_4 C9_3 90.3(4)
C6_4 C9_4 C9_3 89.4(4)
C8_4 C9_4 H9_4 125.1
C6_4 C9_4 H9_4 125.1
C9_3 C9_4 H9_4 125.1
N1_5 C1_5 H1A_5 109.5
N1_5 C1_5 H1B_5 109.5
H1A_5 C1_5 H1B_5 109.5
N1_5 C1_5 H1C_5 109.5
H1A_5 C1_5 H1C_5 109.5
H1B_5 C1_5 H1C_5 109.5
C2_5 N1_5 C3_5 107.5(6)
C2_5 N1_5 C1_5 125.4(8)
C3_5 N1_5 C1_5 127.1(8)
N1_5 C2_5 N2_5 109.7(6)
N1_5 C2_5 H2_5 125.1
N2_5 C2_5 H2_5 125.1
C2_5 N2_5 C4_5 107.7(6)
C2_5 N2_5 C5_5 123.8(6)
C4_5 N2_5 C5_5 128.3(6)
C4_5 C3_5 N1_5 107.6(7)
C4_5 C3_5 H3_5 126.2
N1_5 C3_5 H3_5 126.2
C3_5 C4_5 N2_5 107.5(7)
C3_5 C4_5 H4_5 126.3
N2_5 C4_5 H4_5 126.3
N2_5 C5_5 C6_5 109.1(5)
N2_5 C5_5 H5A_5 109.9
C6_5 C5_5 H5A_5 109.9
N2_5 C5_5 H5B_5 109.9
C6_5 C5_5 H5B_5 109.9
H5A_5 C5_5 H5B_5 108.3
C5_5 C6_5 C9_5 127.7(6)
C5_5 C6_5 C7_5 125.4(5)
C9_5 C6_5 C7_5 89.5(5)
C5_5 C6_5 C8_6 123.0(5)
C9_5 C6_5 C8_6 89.5(5)
C7_5 C6_5 C8_6 90.4(5)
C8_5 C7_5 C7_6 90.8(5)
C8_5 C7_5 C6_5 89.8(5)
C7_6 C7_5 C6_5 89.1(5)
C8_5 C7_5 H7_5 125.3
C7_6 C7_5 H7_5 125.3
C6_5 C7_5 H7_5 125.3
C7_5 C8_5 C9_5 90.9(5)
C7_5 C8_5 C6_6 90.4(5)
C9_5 C8_5 C6_6 89.5(6)
C7_5 C8_5 H8_5 125.1
C9_5 C8_5 H8_5 125.1
C6_6 C8_5 H8_5 125.1
C6_5 C9_5 C8_5 89.8(5)
C6_5 C9_5 C9_6 90.1(5)
C8_5 C9_5 C9_6 90.1(6)
C6_5 C9_5 H9_5 125.3
C8_5 C9_5 H9_5 125.3
C9_6 C9_5 H9_5 125.3
N1_6 C1_6 H1A_6 109.5
N1_6 C1_6 H1B_6 109.5
H1A_6 C1_6 H1B_6 109.5
N1_6 C1_6 H1C_6 109.5
H1A_6 C1_6 H1C_6 109.5
H1B_6 C1_6 H1C_6 109.5
C2_6 N1_6 C3_6 107.6(8)
C2_6 N1_6 C1_6 124.0(12)
C3_6 N1_6 C1_6 128.4(11)
N1_6 C2_6 N2_6 108.4(9)
N1_6 C2_6 H2_6 125.8
N2_6 C2_6 H2_6 125.8
C2_6 N2_6 C4_6 109.1(7)
C2_6 N2_6 C5_6 127.0(9)
C4_6 N2_6 C5_6 123.8(8)
C4_6 C3_6 N1_6 108.7(9)
C4_6 C3_6 H3_6 125.6
N1_6 C3_6 H3_6 125.6
C3_6 C4_6 N2_6 106.2(9)
C3_6 C4_6 H4_6 126.9
N2_6 C4_6 H4_6 126.9
N2_6 C5_6 C6_6 110.6(6)
N2_6 C5_6 H5A_6 109.5
C6_6 C5_6 H5A_6 109.5
N2_6 C5_6 H5B_6 109.5
C6_6 C5_6 H5B_6 109.5
H5A_6 C5_6 H5B_6 108.1
C5_6 C6_6 C9_6 124.7(7)
C5_6 C6_6 C8_5 123.1(5)
C9_6 C6_6 C8_5 91.3(6)
C5_6 C6_6 C7_6 126.6(7)
C9_6 C6_6 C7_6 90.5(5)
C8_5 C6_6 C7_6 90.2(5)
C8_6 C7_6 C6_6 88.6(5)
C8_6 C7_6 C7_5 91.1(5)
C6_6 C7_6 C7_5 88.7(5)
C8_6 C7_6 H7_6 125.6
C6_6 C7_6 H7_6 125.6
C7_5 C7_6 H7_6 125.6
C9_6 C8_6 C7_6 90.7(5)
C9_6 C8_6 C6_5 90.5(5)
C7_6 C8_6 C6_5 89.3(5)
C9_6 C8_6 H8_6 125.2
C7_6 C8_6 H8_6 125.2
C6_5 C8_6 H8_6 125.2
C8_6 C9_6 C6_6 90.2(6)
C8_6 C9_6 C9_5 89.9(5)
C6_6 C9_6 C9_5 89.1(6)
C8_6 C9_6 H9_6 125.5
C6_6 C9_6 H9_6 125.5
C9_5 C9_6 H9_6 125.5

loop_
_geom_bond_atom_site_label_1
_geom_bond_atom_site_label_2
_geom_bond_distance
I2A I2B 0.651(5)
I2B I4C 2.834(9)
I3A I3B 1.107(4)
I3A I3C 2.796(9)
I3B I3C 1.691(10)
O1_1 C1_1 1.217(9)
O2_1 C2_1 1.192(10)
O3_1 C7_1 1.219(8)
O4_1 C8_1 1.307(10)
O5_1 C13_1 1.224(9)
O6_1 C14_1 1.222(12)
O7_1 C19_1 1.218(10)
O8_1 C20_1 1.233(11)
O9_1 C25_1 1.204(7)
O10_1 C26_1 1.243(7)
O11_1 C31_1 1.246(8)
O12_1 C32_1 1.236(8)
O13_1 C37_1 1.235(11)
O14_1 C38_1 1.188(11)
N1_1 C1_1 1.364(14)
N1_1 C41_1 1.402(15)
N1_1 C3_1 1.497(11)
N2_1 C5_1 1.380(14)
N2_1 C1_1 1.400(13)
N2_1 C4_1 1.460(11)
N3_1 C42_1 1.365(15)
N3_1 C2_1 1.391(14)
N3_1 C3_1 1.531(13)
N4_1 C2_1 1.369(14)
N4_1 C6_1 1.443(14)
N4_1 C4_1 1.464(11)
N5_1 C7_1 1.346(12)
N5_1 C5_1 1.422(12)
N5_1 C9_1 1.474(9)
N6_1 C11_1 1.402(12)
N6_1 C7_1 1.405(11)
N6_1 C10_1 1.447(10)
N7_1 C8_1 1.339(11)
N7_1 C6_1 1.387(13)
N7_1 C9_1 1.400(11)
N8_1 C8_1 1.302(12)
N8_1 C12_1 1.422(12)
N8_1 C10_1 1.472(9)
N9_1 C13_1 1.316(12)
N9_1 C11_1 1.454(11)
N9_1 C15_1 1.476(10)
N10_1 C13_1 1.394(11)
N10_1 C16_1 1.422(12)
N10_1 C17_1 1.447(13)
N11_1 C14_1 1.363(10)
N11_1 C12_1 1.418(13)
N11_1 C15_1 1.454(14)
N12_1 C14_1 1.406(14)
N12_1 C18_1 1.449(12)
N12_1 C16_1 1.467(12)
N13_1 C19_1 1.342(12)
N13_1 C17_1 1.442(11)
N13_1 C21_1 1.452(11)
N14_1 C19_1 1.363(11)
N14_1 C22_1 1.438(12)
N14_1 C23_1 1.459(12)
N15_1 C20_1 1.365(11)
N15_1 C18_1 1.406(12)
N15_1 C21_1 1.470(14)
N16_1 C20_1 1.362(11)
N16_1 C22_1 1.436(12)
N16_1 C24_1 1.458(10)
N17_1 C25_1 1.359(9)
N17_1 C23_1 1.418(10)
N17_1 C27_1 1.450(9)
N18_1 C25_1 1.384(8)
N18_1 C29_1 1.429(9)
N18_1 C28_1 1.446(8)
N19_1 C26_1 1.368(10)
N19_1 C24_1 1.443(10)
N19_1 C27_1 1.449(9)
N20_1 C26_1 1.358(8)
N20_1 C30_1 1.436(10)
N20_1 C28_1 1.453(8)
N21_1 C31_1 1.374(10)
N21_1 C29_1 1.450(9)
N21_1 C33_1 1.460(8)
N22_1 C31_1 1.361(9)
N22_1 C35_1 1.441(12)
N22_1 C34_1 1.482(10)
N23_1 C32_1 1.355(10)
N23_1 C30_1 1.442(10)
N23_1 C33_1 1.453(8)
N24_1 C32_1 1.373(10)
N24_1 C34_1 1.450(9)
N24_1 C36_1 1.493(12)
N25_1 C37_1 1.365(14)
N25_1 C35_1 1.409(14)
N25_1 C39_1 1.447(11)
N26_1 C37_1 1.393(13)
N26_1 C40_1 1.425(13)
N26_1 C41_1 1.456(15)
N27_1 C38_1 1.386(13)
N27_1 C36_1 1.416(13)
N27_1 C39_1 1.473(12)
N28_1 C38_1 1.388(13)
N28_1 C40_1 1.437(12)
N28_1 C42_1 1.487(14)
C3_1 C4_1 1.509(17)
C3_1 H3_1 1.0000
C4_1 H4_1 1.0000
C5_1 H5A_1 0.9900
C5_1 H5B_1 0.9900
C6_1 H6A_1 0.9900
C6_1 H6B_1 0.9900
C9_1 C10_1 1.547(14)
C9_1 H9_1 1.0000
C10_1 H10_1 1.0000
C11_1 H11A_1 0.9900
C11_1 H11B_1 0.9900
C12_1 H12A_1 0.9900
C12_1 H12B_1 0.9900
C15_1 C16_1 1.569(15)
C15_1 H15_1 1.0000
C16_1 H16_1 1.0000
C17_1 H17A_1 0.9900
C17_1 H17B_1 0.9900
C18_1 H18A_1 0.9900
C18_1 H18B_1 0.9900
C21_1 C22_1 1.513(14)
C21_1 H21_1 1.0000
C22_1 H22_1 1.0000
C23_1 H23A_1 0.9900
C23_1 H23B_1 0.9900
C24_1 H24A_1 0.9900
C24_1 H24B_1 0.9900
C27_1 C28_1 1.506(11)
C27_1 H27_1 1.0000
C28_1 H28_1 1.0000
C29_1 H29A_1 0.9900
C29_1 H29B_1 0.9900
C30_1 H30A_1 0.9900
C30_1 H30B_1 0.9900
C33_1 C34_1 1.539(13)
C33_1 H33_1 1.0000
C34_1 H34_1 1.0000
C35_1 H35A_1 0.9900
C35_1 H35B_1 0.9900
C36_1 H36A_1 0.9900
C36_1 H36B_1 0.9900
C39_1 C40_1 1.607(17)
C39_1 H39_1 1.0000
C40_1 H40_1 1.0000
C41_1 H41A_1 0.9900
C41_1 H41B_1 0.9900
C42_1 H42A_1 0.9900
C42_1 H42B_1 0.9900
O1_2 C1_2 1.225(9)
O2_2 C2_2 1.235(8)
O3_2 C7_2 1.230(8)
O4_2 C8_2 1.217(7)
O5_2 C13_2 1.239(9)
O6_2 C14_2 1.212(8)
O7_2 C19_2 1.251(13)
O8_2 C20_2 1.204(13)
O9_2 C25_2 1.196(12)
O10_2 C26_2 1.206(11)
O11_2 C31_2 1.211(8)
O12_2 C32_2 1.219(7)
O13_2 C37_2 1.207(10)
O14_2 C38_2 1.227(7)
N1_2 C1_2 1.397(11)
N1_2 C3_2 1.432(10)
N1_2 C41_2 1.446(8)
N2_2 C1_2 1.355(8)
N2_2 C4_2 1.430(9)
N2_2 C5_2 1.435(9)
N3_2 C2_2 1.381(8)
N3_2 C42_2 1.436(9)
N3_2 C3_2 1.450(10)
N4_2 C2_2 1.369(8)
N4_2 C4_2 1.436(9)
N4_2 C6_2 1.462(7)
N5_2 C7_2 1.328(9)
N5_2 C5_2 1.458(9)
N5_2 C9_2 1.470(7)
N6_2 C7_2 1.374(9)
N6_2 C11_2 1.441(10)
N6_2 C10_2 1.452(8)
N7_2 C8_2 1.365(8)
N7_2 C6_2 1.417(9)
N7_2 C9_2 1.446(8)
N8_2 C8_2 1.373(8)
N8_2 C12_2 1.432(9)
N8_2 C10_2 1.463(8)
N9_2 C13_2 1.376(9)
N9_2 C15_2 1.432(10)
N9_2 C11_2 1.440(10)
N10_2 C13_2 1.373(11)
N10_2 C16_2 1.419(10)
N10_2 C17_2 1.450(10)
N11_2 C14_2 1.328(9)
N11_2 C12_2 1.454(9)
N11_2 C15_2 1.463(9)
N12_2 C14_2 1.394(9)
N12_2 C16_2 1.416(11)
N12_2 C18_2 1.437(11)
N13_2 C19_2 1.341(12)
N13_2 C17_2 1.429(12)
N13_2 C21_2 1.456(14)
N14_2 C19_2 1.329(14)
N14_2 C22_2 1.449(15)
N14_2 C23_2 1.465(11)
N15_2 C20_2 1.354(13)
N15_2 C21_2 1.438(13)
N15_2 C18_2 1.473(11)
N16_2 C20_2 1.374(13)
N16_2 C22_2 1.414(15)
N16_2 C24_2 1.448(13)
N17_2 C25_2 1.368(14)
N17_2 C27_2 1.432(14)
N17_2 C23_2 1.473(11)
N18_2 C25_2 1.362(10)
N18_2 C28_2 1.451(12)
N18_2 C29_2 1.461(11)
N19_2 C26_2 1.370(12)
N19_2 C24_2 1.431(13)
N19_2 C27_2 1.450(12)
N20_2 C26_2 1.377(12)
N20_2 C30_2 1.422(10)
N20_2 C28_2 1.425(10)
N21_2 C31_2 1.339(10)
N21_2 C29_2 1.447(9)
N21_2 C33_2 1.469(8)
N22_2 C31_2 1.380(8)
N22_2 C34_2 1.436(8)
N22_2 C35_2 1.452(10)
N23_2 C32_2 1.376(7)
N23_2 C33_2 1.425(9)
N23_2 C30_2 1.430(10)
N24_2 C32_2 1.368(8)
N24_2 C36_2 1.454(8)
N24_2 C34_2 1.460(7)
N25_2 C37_2 1.372(9)
N25_2 C39_2 1.440(9)
N25_2 C35_2 1.447(8)
N26_2 C37_2 1.371(10)
N26_2 C40_2 1.414(10)
N26_2 C41_2 1.465(9)
N27_2 C38_2 1.366(7)
N27_2 C36_2 1.423(8)
N27_2 C39_2 1.446(8)
N28_2 C38_2 1.373(9)
N28_2 C42_2 1.443(8)
N28_2 C40_2 1.457(8)
C3_2 C4_2 1.547(9)
C3_2 H3_2 1.0000
C4_2 H4_2 1.0000
C5_2 H5A_2 0.9900
C5_2 H5B_2 0.9900
C6_2 H6A_2 0.9900
C6_2 H6B_2 0.9900
C9_2 C10_2 1.544(10)
C9_2 H9_2 1.0000
C10_2 H10_2 1.0000
C11_2 H11A_2 0.9900
C11_2 H11B_2 0.9900
C12_2 H12A_2 0.9900
C12_2 H12B_2 0.9900
C15_2 C16_2 1.564(11)
C15_2 H15_2 1.0000
C16_2 H16_2 1.0000
C17_2 H17A_2 0.9900
C17_2 H17B_2 0.9900
C18_2 H18A_2 0.9900
C18_2 H18B_2 0.9900
C21_2 C22_2 1.540(13)
C21_2 H21_2 1.0000
C22_2 H22_2 1.0000
C23_2 H23A_2 0.9900
C23_2 H23B_2 0.9900
C24_2 H24A_2 0.9900
C24_2 H24B_2 0.9900
C27_2 C28_2 1.533(13)
C27_2 H27_2 1.0000
C28_2 H28_2 1.0000
C29_2 H29A_2 0.9900
C29_2 H29B_2 0.9900
C30_2 H30A_2 0.9900
C30_2 H30B_2 0.9900
C33_2 C34_2 1.537(10)
C33_2 H33_2 1.0000
C34_2 H34_2 1.0000
C35_2 H35A_2 0.9900
C35_2 H35B_2 0.9900
C36_2 H36A_2 0.9900
C36_2 H36B_2 0.9900
C39_2 C40_2 1.544(9)
C39_2 H39_2 1.0000
C40_2 H40_2 1.0000
C41_2 H41A_2 0.9900
C41_2 H41B_2 0.9900
C42_2 H42A_2 0.9900
C42_2 H42B_2 0.9900
C1_3 N1_3 1.457(7)
C1_3 H1A_3 0.9800
C1_3 H1B_3 0.9800
C1_3 H1C_3 0.9800
N1_3 C2_3 1.316(7)
N1_3 C3_3 1.378(8)
C2_3 N2_3 1.340(7)
C2_3 H2_3 0.9500
N2_3 C4_3 1.373(7)
N2_3 C5_3 1.465(6)
C3_3 C4_3 1.338(8)
C3_3 H3_3 0.9500
C4_3 H4_3 0.9500
C5_3 C6_3 1.481(7)
C5_3 H5A_3 0.9900
C5_3 H5B_3 0.9900
C6_3 C7_3 1.557(7)
C6_3 C9_3 1.557(7)
C6_3 C8_4 1.568(8)
C7_3 C8_3 1.545(8)
C7_3 C7_4 1.550(9)
C7_3 H7_3 1.0000
C8_3 C9_3 1.548(8)
C8_3 C6_4 1.564(8)
C8_3 H8_3 1.0000
C9_3 C9_4 1.570(9)
C9_3 H9_3 1.0000
C1_4 N1_4 1.474(8)
C1_4 H1A_4 0.9800
C1_4 H1B_4 0.9800
C1_4 H1C_4 0.9800
N1_4 C2_4 1.336(8)
N1_4 C3_4 1.347(8)
C2_4 N2_4 1.346(8)
C2_4 H2_4 0.9500
N2_4 C4_4 1.369(8)
N2_4 C5_4 1.461(7)
C3_4 C4_4 1.345(8)
C3_4 H3_4 0.9500
C4_4 H4_4 0.9500
C5_4 C6_4 1.488(7)
C5_4 H5A_4 0.9900
C5_4 H5B_4 0.9900
C6_4 C7_4 1.548(8)
C6_4 C9_4 1.555(7)
C7_4 C8_4 1.559(8)
C7_4 H7_4 1.0000
C8_4 C9_4 1.547(8)
C8_4 H8_4 1.0000
C9_4 H9_4 1.0000
C1_5 N1_5 1.468(9)
C1_5 H1A_5 0.9800
C1_5 H1B_5 0.9800
C1_5 H1C_5 0.9800
N1_5 C2_5 1.312(8)
N1_5 C3_5 1.371(10)
C2_5 N2_5 1.336(8)
C2_5 H2_5 0.9500
N2_5 C4_5 1.355(9)
N2_5 C5_5 1.470(7)
C3_5 C4_5 1.344(10)
C3_5 H3_5 0.9500
C4_5 H4_5 0.9500
C5_5 C6_5 1.477(8)
C5_5 H5A_5 0.9900
C5_5 H5B_5 0.9900
C6_5 C9_5 1.552(8)
C6_5 C7_5 1.575(8)
C6_5 C8_6 1.579(9)
C7_5 C8_5 1.534(9)
C7_5 C7_6 1.571(11)
C7_5 H7_5 1.0000
C8_5 C9_5 1.556(10)
C8_5 C6_6 1.557(10)
C8_5 H8_5 1.0000
C9_5 C9_6 1.578(12)
C9_5 H9_5 1.0000
C1_6 N1_6 1.481(11)
C1_6 H1A_6 0.9800
C1_6 H1B_6 0.9800
C1_6 H1C_6 0.9800
N1_6 C2_6 1.340(10)
N1_6 C3_6 1.382(12)
C2_6 N2_6 1.353(10)
C2_6 H2_6 0.9500
N2_6 C4_6 1.377(11)
N2_6 C5_6 1.450(9)
C3_6 C4_6 1.357(10)
C3_6 H3_6 0.9500
C4_6 H4_6 0.9500
C5_6 C6_6 1.486(9)
C5_6 H5A_6 0.9900
C5_6 H5B_6 0.9900
C6_6 C9_6 1.546(10)
C6_6 C7_6 1.566(8)
C7_6 C8_6 1.564(10)
C7_6 H7_6 1.0000
C8_6 C9_6 1.541(9)
C8_6 H8_6 1.0000
C9_6 H9_6 1.0000
